data_4303556
loop_
_publ_author_name
'Fr\'ed\'eric Paul'
'Arnaud Bondon'
'Gr\'egory da Costa'
'Floriane Malvolti'
'Sourisak Sinbandhit'
'Olivier Cador'
'Karine Costuas'
'Loic Toupet'
'Marie-Laure Boillot'

_publ_section_title
;
Topological Dependence of the Magnetic Exchange Coupling in
Arylethynyl-Bridged Organometallic Diradicals Containing
[(\h2-dppe)(\h5-C5Me5)FeIII]+ Fragments
;
_journal_name_full 'Inorganic Chemistry'
_journal_page_first 10608
_journal_page_last 10624
_journal_paper_doi 10.1021/ic9011026
_journal_volume 48
_journal_year 2009
_chemical_formula_sum 'C83 H84 Cl2 F12 Fe2 P6'
_chemical_formula_weight 1677.92
_chemical_name_systematic
;
 ?
;
_space_group_IT_number 14
_symmetry_cell_setting monoclinic
_symmetry_space_group_name_Hall '-P 2ybc'
_symmetry_space_group_name_H-M 'P 1 21/c 1'
_atom_sites_solution_hydrogens geom
_atom_sites_solution_primary direct
_atom_sites_solution_secondary difmap
_audit_creation_method SHELXL-97
_cell_angle_alpha 90.00
_cell_angle_beta 92.145(2)
_cell_angle_gamma 90.00
_cell_formula_units_Z 4
_cell_length_a 12.9884(3)
_cell_length_b 19.6249(5)
_cell_length_c 29.3740(8)
_cell_measurement_temperature 100(1)
_cell_volume 7482.1(3)
_computing_cell_refinement 'CrysAlis RED, Oxford Diffraction Ltd.,Version 1.171.26'
_computing_data_collection 'CrysAlis CCD, Oxford Diffraction Ltd.,Version 1.171.26'
_computing_data_reduction 'CrysAlis RED, Oxford Diffraction Ltd.,Version 1.171.26'
_computing_molecular_graphics 'PLATON_(Spek, 1998)'
_computing_publication_material 'SHELXL-97 (Sheldrick, 1997)'
_computing_structure_refinement 'SHELXL-97 (Sheldrick, 1997)'
_computing_structure_solution 'SIR-97_(Altomare & al., 1998)'
_diffrn_ambient_temperature 293(2)
_diffrn_detector_area_resol_mean 19.64
_diffrn_measured_fraction_theta_full 0.894
_diffrn_measured_fraction_theta_max 0.894
_diffrn_measurement_device_type 'CCD Saphire 3 Xcalibur'
_diffrn_measurement_method 'omega scan'
_diffrn_radiation_monochromator graphite
_diffrn_radiation_source 'fine-focus sealed tube'
_diffrn_radiation_type MoK\a
_diffrn_radiation_wavelength 0.71073
_diffrn_reflns_av_R_equivalents 0.0308
_diffrn_reflns_av_sigmaI/netI 0.0563
_diffrn_reflns_limit_h_max 18
_diffrn_reflns_limit_h_min -15
_diffrn_reflns_limit_k_max 21
_diffrn_reflns_limit_k_min -27
_diffrn_reflns_limit_l_max 41
_diffrn_reflns_limit_l_min -40
_diffrn_reflns_number 60939
_diffrn_reflns_theta_full 29.91
_diffrn_reflns_theta_max 29.91
_diffrn_reflns_theta_min 2.76
_exptl_absorpt_coefficient_mu 0.664
_exptl_absorpt_correction_type none
_exptl_crystal_colour red
_exptl_crystal_density_diffrn 1.490
_exptl_crystal_density_method 'not measured'
_exptl_crystal_description prism
_exptl_crystal_F_000 3464
_exptl_crystal_size_max 0.22
_exptl_crystal_size_mid 0.20
_exptl_crystal_size_min 0.15
_refine_diff_density_max 1.747
_refine_diff_density_min -1.781
_refine_diff_density_rms 0.093
_refine_ls_extinction_method none
_refine_ls_goodness_of_fit_ref 1.075
_refine_ls_hydrogen_treatment constr
_refine_ls_matrix_type full
_refine_ls_number_parameters 937
_refine_ls_number_reflns 19371
_refine_ls_number_restraints 0
_refine_ls_restrained_S_all 1.075
_refine_ls_R_factor_all 0.0842
_refine_ls_R_factor_gt 0.0491
_refine_ls_shift/su_max 0.163
_refine_ls_shift/su_mean 0.003
_refine_ls_structure_factor_coef Fsqd
_refine_ls_weighting_details 'calc w=1/[\s^2^(Fo^2^)+(0.0873P)^2^+0.0000P] where P=(Fo^2^+2Fc^2^)/3'
_refine_ls_weighting_scheme calc
_refine_ls_wR_factor_gt 0.1394
_refine_ls_wR_factor_ref 0.1494
_reflns_number_gt 12671
_reflns_number_total 19371
_reflns_threshold_expression >2sigma(I)
_cod_data_source_file ic9011026_si_002_1.cif
_cod_data_source_block fe2phdc_100K
_cod_depositor_comments
;
The following automatic conversions were performed:
'_symmetry_cell_setting' value 'Monoclinic' changed to 'monoclinic'
according to '/home/saulius/struct/CIF-dictionaries/cif_core.dic'
dictionary named 'cif_core.dic' version 2.4.1 from 2010-06-29.

Automatic conversion script
Id: cif_fix_enum 1527 2010-12-29 10:47:43Z saulius 
;
_cod_database_code 4303556

loop_
_symmetry_equiv_pos_as_xyz
'x, y, z'
'-x, y+1/2, -z+1/2'
'-x, -y, -z'
'x, -y-1/2, z-1/2'

loop_
_atom_site_label
_atom_site_type_symbol
_atom_site_fract_x
_atom_site_fract_y
_atom_site_fract_z
_atom_site_U_iso_or_equiv
_atom_site_adp_type
_atom_site_occupancy
_atom_site_symmetry_multiplicity
_atom_site_calc_flag
_atom_site_refinement_flags
_atom_site_disorder_assembly
_atom_site_disorder_group
C101 C 0.4866(15) -0.0357(7) 0.5155(4) 0.131(7) Uani 0.50 1 d P . .
Cl1 Cl 0.4006(2) -0.02250(14) 0.48439(9) 0.1981(16) Uani 1 1 d . . .
P3 P -0.60172(6) 0.08035(4) 0.33489(3) 0.02832(17) Uani 1 1 d . . .
F1 F -0.49095(15) 0.07376(12) 0.31432(8) 0.0594(6) Uani 1 1 d . . .
F2 F -0.60585(17) 0.15945(9) 0.32278(8) 0.0541(6) Uani 1 1 d . . .
F3 F -0.71297(15) 0.08641(11) 0.35559(8) 0.0548(6) Uani 1 1 d . . .
F4 F -0.59663(15) 0.00120(9) 0.34751(7) 0.0472(5) Uani 1 1 d . . .
F5 F -0.65469(17) 0.06154(11) 0.28674(7) 0.0577(6) Uani 1 1 d . . .
F6 F -0.54826(16) 0.09858(9) 0.38329(7) 0.0482(5) Uani 1 1 d . . .
P4 P -0.16251(6) 0.48390(4) 0.62189(3) 0.02999(17) Uani 1 1 d . . .
F7 F -0.1334(2) 0.46674(15) 0.57136(8) 0.0857(9) Uani 1 1 d . . .
F8 F -0.17684(17) 0.56193(10) 0.60933(9) 0.0619(6) Uani 1 1 d . . .
F9 F -0.1934(2) 0.49904(12) 0.67277(7) 0.0685(7) Uani 1 1 d . . .
F10 F -0.14909(14) 0.40500(9) 0.63564(6) 0.0414(4) Uani 1 1 d . . .
F11 F -0.04522(17) 0.49549(13) 0.63538(11) 0.0832(9) Uani 1 1 d . . .
F12 F -0.27928(14) 0.47128(10) 0.60821(8) 0.0548(6) Uani 1 1 d . . .
Fe1 Fe -0.20215(3) 0.343862(17) 0.397074(12) 0.01681(9) Uani 1 1 d . . .
P1 P -0.32548(5) 0.29949(3) 0.35097(2) 0.01768(14) Uani 1 1 d . . .
P2 P -0.20961(5) 0.24113(3) 0.43164(2) 0.01950(14) Uani 1 1 d . . .
C1 C -0.0420(2) 0.34920(12) 0.37625(9) 0.0206(5) Uani 1 1 d . . .
C2 C -0.1047(2) 0.38700(13) 0.34500(9) 0.0212(5) Uani 1 1 d . . .
C3 C -0.1569(2) 0.43875(13) 0.36944(9) 0.0221(5) Uani 1 1 d . . .
C4 C -0.12224(19) 0.43452(13) 0.41597(9) 0.0214(5) Uani 1 1 d . . .
C5 C -0.05281(19) 0.37857(13) 0.42039(9) 0.0215(5) Uani 1 1 d . . .
C6 C 0.0380(2) 0.29842(14) 0.36395(10) 0.0283(6) Uani 1 1 d . . .
H6A H 0.0697 0.2797 0.3912 0.042 Uiso 1 1 calc R . .
H6B H 0.0894 0.3204 0.3465 0.042 Uiso 1 1 calc R . .
H6C H 0.0063 0.2625 0.3462 0.042 Uiso 1 1 calc R . .
C7 C -0.1030(2) 0.38258(15) 0.29406(9) 0.0311(6) Uani 1 1 d . . .
H7A H -0.1528 0.4136 0.2808 0.047 Uiso 1 1 calc R . .
H7B H -0.1195 0.3370 0.2845 0.047 Uiso 1 1 calc R . .
H7C H -0.0356 0.3944 0.2843 0.047 Uiso 1 1 calc R . .
C8 C -0.2279(2) 0.49220(14) 0.35041(11) 0.0315(7) Uani 1 1 d . . .
H8A H -0.2518 0.5200 0.3747 0.047 Uiso 1 1 calc R . .
H8B H -0.2857 0.4709 0.3349 0.047 Uiso 1 1 calc R . .
H8C H -0.1919 0.5201 0.3294 0.047 Uiso 1 1 calc R . .
C9 C -0.1424(2) 0.48588(14) 0.45206(10) 0.0292(6) Uani 1 1 d . . .
H9A H -0.1927 0.5181 0.4407 0.044 Uiso 1 1 calc R . .
H9B H -0.0796 0.5093 0.4603 0.044 Uiso 1 1 calc R . .
H9C H -0.1679 0.4632 0.4783 0.044 Uiso 1 1 calc R . .
C10 C 0.0133(2) 0.36462(15) 0.46223(10) 0.0283(6) Uani 1 1 d . . .
H10A H -0.0105 0.3913 0.4871 0.043 Uiso 1 1 calc R . .
H10B H 0.0834 0.3765 0.4566 0.043 Uiso 1 1 calc R . .
H10C H 0.0094 0.3171 0.4698 0.043 Uiso 1 1 calc R . .
C11 C -0.3991(2) 0.24203(13) 0.38667(9) 0.0222(5) Uani 1 1 d . . .
H11A H -0.4330 0.2674 0.4102 0.027 Uiso 1 1 calc R . .
H11B H -0.4509 0.2178 0.3684 0.027 Uiso 1 1 calc R . .
C12 C -0.3206(2) 0.19222(13) 0.40794(9) 0.0243(6) Uani 1 1 d . . .
H12A H -0.2979 0.1606 0.3850 0.029 Uiso 1 1 calc R . .
H12B H -0.3519 0.1663 0.4319 0.029 Uiso 1 1 calc R . .
C13 C -0.29355(19) 0.24149(12) 0.30484(9) 0.0198(5) Uani 1 1 d . . .
C14 C -0.1929(2) 0.21951(12) 0.29966(9) 0.0208(5) Uani 1 1 d . . .
H14 H -0.1400 0.2378 0.3180 0.025 Uiso 1 1 calc R . .
C15 C -0.1706(2) 0.17073(13) 0.26746(10) 0.0262(6) Uani 1 1 d . . .
H15 H -0.1030 0.1560 0.2647 0.031 Uiso 1 1 calc R . .
C16 C -0.2480(2) 0.14393(14) 0.23946(10) 0.0309(6) Uani 1 1 d . . .
H16 H -0.2326 0.1120 0.2174 0.037 Uiso 1 1 calc R . .
C17 C -0.3488(2) 0.16487(15) 0.24443(10) 0.0328(7) Uani 1 1 d . . .
H17 H -0.4012 0.1465 0.2258 0.039 Uiso 1 1 calc R . .
C18 C -0.3724(2) 0.21325(13) 0.27711(9) 0.0255(6) Uani 1 1 d . . .
H18 H -0.4403 0.2267 0.2805 0.031 Uiso 1 1 calc R . .
C19 C -0.42008(19) 0.35591(12) 0.32365(9) 0.0201(5) Uani 1 1 d . . .
C20 C -0.4007(2) 0.38490(13) 0.28142(10) 0.0255(6) Uani 1 1 d . . .
H20 H -0.3403 0.3740 0.2670 0.031 Uiso 1 1 calc R . .
C21 C -0.4700(2) 0.42966(14) 0.26068(10) 0.0307(6) Uani 1 1 d . . .
H21 H -0.4560 0.4487 0.2326 0.037 Uiso 1 1 calc R . .
C22 C -0.5601(2) 0.44606(14) 0.28171(11) 0.0322(7) Uani 1 1 d . . .
H22 H -0.6066 0.4764 0.2680 0.039 Uiso 1 1 calc R . .
C23 C -0.5808(2) 0.41709(15) 0.32336(11) 0.0337(7) Uani 1 1 d . . .
H23 H -0.6421 0.4273 0.3373 0.040 Uiso 1 1 calc R . .
C24 C -0.5107(2) 0.37288(14) 0.34449(10) 0.0271(6) Uani 1 1 d . . .
H24 H -0.5245 0.3545 0.3728 0.032 Uiso 1 1 calc R . .
C25 C -0.2331(2) 0.24295(13) 0.49251(9) 0.0224(5) Uani 1 1 d . . .
C26 C -0.2552(2) 0.18200(15) 0.51465(10) 0.0316(7) Uani 1 1 d . . .
H26 H -0.2549 0.1412 0.4985 0.038 Uiso 1 1 calc R . .
C27 C -0.2779(3) 0.18167(17) 0.56067(11) 0.0377(7) Uani 1 1 d . . .
H27 H -0.2928 0.1410 0.5753 0.045 Uiso 1 1 calc R . .
C28 C -0.2778(2) 0.24259(18) 0.58434(11) 0.0392(8) Uani 1 1 d . . .
H28 H -0.2942 0.2428 0.6149 0.047 Uiso 1 1 calc R . .
C29 C -0.2538(2) 0.30245(17) 0.56347(10) 0.0342(7) Uani 1 1 d . . .
H29 H -0.2528 0.3429 0.5799 0.041 Uiso 1 1 calc R . .
C30 C -0.2308(2) 0.30283(15) 0.51744(9) 0.0279(6) Uani 1 1 d . . .
H30 H -0.2139 0.3436 0.5034 0.034 Uiso 1 1 calc R . .
C31 C -0.0984(2) 0.18484(12) 0.42862(9) 0.0217(5) Uani 1 1 d . . .
C32 C -0.0185(2) 0.19164(13) 0.46144(9) 0.0247(6) Uani 1 1 d . . .
H32 H -0.0275 0.2192 0.4867 0.030 Uiso 1 1 calc R . .
C33 C 0.0742(2) 0.15775(14) 0.45669(10) 0.0290(6) Uani 1 1 d . . .
H33 H 0.1276 0.1636 0.4783 0.035 Uiso 1 1 calc R . .
C34 C 0.0873(2) 0.11521(14) 0.41964(10) 0.0309(7) Uani 1 1 d . . .
H34 H 0.1497 0.0929 0.4162 0.037 Uiso 1 1 calc R . .
C35 C 0.0072(2) 0.10614(14) 0.38780(10) 0.0287(6) Uani 1 1 d . . .
H35 H 0.0154 0.0766 0.3634 0.034 Uiso 1 1 calc R . .
C36 C -0.0856(2) 0.14093(13) 0.39202(9) 0.0251(6) Uani 1 1 d . . .
H36 H -0.1390 0.1348 0.3704 0.030 Uiso 1 1 calc R . .
C37 C -0.3125(2) 0.38017(13) 0.42780(9) 0.0202(5) Uani 1 1 d . . .
C38 C -0.3763(2) 0.41262(13) 0.44823(9) 0.0224(5) Uani 1 1 d . . .
C39 C -0.4396(2) 0.45576(13) 0.47434(9) 0.0211(5) Uani 1 1 d . . .
C40 C -0.3945(2) 0.49838(15) 0.50788(10) 0.0290(6) Uani 1 1 d . . .
H40 H -0.3235 0.4973 0.5133 0.035 Uiso 1 1 calc R . .
C41 C -0.5464(2) 0.45839(15) 0.46725(10) 0.0279(6) Uani 1 1 d . . .
H41 H -0.5781 0.4304 0.4453 0.034 Uiso 1 1 calc R . .
Fe2 Fe 0.22784(3) 0.165637(17) 0.637770(13) 0.01876(9) Uani 1 1 d . . .
P51 P 0.25302(5) 0.25689(3) 0.59159(2) 0.01906(14) Uani 1 1 d . . .
P52 P 0.08240(5) 0.22150(3) 0.65531(2) 0.01867(14) Uani 1 1 d . . .
C51 C 0.3343(2) 0.16836(13) 0.69623(9) 0.0233(6) Uani 1 1 d . . .
C52 C 0.3887(2) 0.15031(14) 0.65628(10) 0.0266(6) Uani 1 1 d . . .
C53 C 0.3471(2) 0.08898(14) 0.63818(10) 0.0301(6) Uani 1 1 d . . .
C54 C 0.2673(2) 0.06777(13) 0.66647(10) 0.0301(7) Uani 1 1 d . . .
C55 C 0.2576(2) 0.11634(14) 0.70249(10) 0.0277(6) Uani 1 1 d . . .
C56 C 0.3682(2) 0.22088(14) 0.73037(10) 0.0300(6) Uani 1 1 d . . .
H56A H 0.3194 0.2231 0.7541 0.045 Uiso 1 1 calc R . .
H56B H 0.3722 0.2645 0.7157 0.045 Uiso 1 1 calc R . .
H56C H 0.4347 0.2088 0.7433 0.045 Uiso 1 1 calc R . .
C57 C 0.4851(2) 0.18394(18) 0.64092(12) 0.0387(8) Uani 1 1 d . . .
H57A H 0.5059 0.1632 0.6131 0.058 Uiso 1 1 calc R . .
H57B H 0.5388 0.1786 0.6640 0.058 Uiso 1 1 calc R . .
H57C H 0.4723 0.2316 0.6358 0.058 Uiso 1 1 calc R . .
C58 C 0.3865(3) 0.04802(18) 0.59973(12) 0.0462(9) Uani 1 1 d . . .
H58A H 0.4403 0.0728 0.5855 0.069 Uiso 1 1 calc R . .
H58B H 0.3313 0.0395 0.5778 0.069 Uiso 1 1 calc R . .
H58C H 0.4132 0.0055 0.6112 0.069 Uiso 1 1 calc R . .
C59 C 0.2116(3) 0.00138(15) 0.66209(13) 0.0461(9) Uani 1 1 d . . .
H59A H 0.1610 -0.0015 0.6850 0.069 Uiso 1 1 calc R . .
H59B H 0.2598 -0.0354 0.6660 0.069 Uiso 1 1 calc R . .
H59C H 0.1781 -0.0016 0.6325 0.069 Uiso 1 1 calc R . .
C60 C 0.1927(2) 0.10504(17) 0.74289(11) 0.0372(7) Uani 1 1 d . . .
H60A H 0.1479 0.0668 0.7372 0.056 Uiso 1 1 calc R . .
H60B H 0.1521 0.1450 0.7481 0.056 Uiso 1 1 calc R . .
H60C H 0.2364 0.0961 0.7693 0.056 Uiso 1 1 calc R . .
C61 C 0.13195(19) 0.30698(13) 0.58631(9) 0.0224(5) Uani 1 1 d . . .
H61A H 0.1388 0.3481 0.6045 0.027 Uiso 1 1 calc R . .
H61B H 0.1193 0.3202 0.5548 0.027 Uiso 1 1 calc R . .
C62 C 0.04135(19) 0.26509(13) 0.60242(9) 0.0210(5) Uani 1 1 d . . .
H62A H 0.0205 0.2320 0.5794 0.025 Uiso 1 1 calc R . .
H62B H -0.0168 0.2946 0.6078 0.025 Uiso 1 1 calc R . .
C63 C 0.3488(2) 0.31973(12) 0.61029(9) 0.0214(5) Uani 1 1 d . . .
C64 C 0.3411(2) 0.34899(13) 0.65341(9) 0.0233(5) Uani 1 1 d . . .
H64 H 0.2860 0.3375 0.6712 0.028 Uiso 1 1 calc R . .
C65 C 0.4143(2) 0.39468(14) 0.66996(10) 0.0289(6) Uani 1 1 d . . .
H65 H 0.4080 0.4141 0.6986 0.035 Uiso 1 1 calc R . .
C66 C 0.4969(2) 0.41143(14) 0.64378(11) 0.0322(7) Uani 1 1 d . . .
H66 H 0.5466 0.4417 0.6551 0.039 Uiso 1 1 calc R . .
C67 C 0.5063(2) 0.38357(15) 0.60083(11) 0.0330(7) Uani 1 1 d . . .
H67 H 0.5613 0.3959 0.5832 0.040 Uiso 1 1 calc R . .
C68 C 0.4327(2) 0.33688(14) 0.58389(10) 0.0287(6) Uani 1 1 d . . .
H68 H 0.4396 0.3174 0.5553 0.034 Uiso 1 1 calc R . .
C69 C 0.2841(2) 0.24247(14) 0.53186(9) 0.0241(6) Uani 1 1 d . . .
C70 C 0.2724(2) 0.29511(15) 0.50065(10) 0.0293(6) Uani 1 1 d . . .
H70 H 0.2485 0.3372 0.5103 0.035 Uiso 1 1 calc R . .
C71 C 0.2958(2) 0.28627(17) 0.45493(10) 0.0362(7) Uani 1 1 d . . .
H71 H 0.2864 0.3218 0.4342 0.043 Uiso 1 1 calc R . .
C72 C 0.3330(3) 0.22423(18) 0.44092(11) 0.0412(8) Uani 1 1 d . . .
H72 H 0.3484 0.2177 0.4105 0.049 Uiso 1 1 calc R . .
C73 C 0.3477(3) 0.17185(18) 0.47165(12) 0.0439(8) Uani 1 1 d . . .
H73 H 0.3748 0.1307 0.4620 0.053 Uiso 1 1 calc R . .
C74 C 0.3220(2) 0.17989(16) 0.51743(11) 0.0330(7) Uani 1 1 d . . .
H74 H 0.3303 0.1439 0.5379 0.040 Uiso 1 1 calc R . .
C75 C -0.03345(19) 0.17296(13) 0.66868(9) 0.0203(5) Uani 1 1 d . . .
C76 C -0.0434(2) 0.10401(14) 0.65857(9) 0.0267(6) Uani 1 1 d . . .
H76 H 0.0125 0.0797 0.6481 0.032 Uiso 1 1 calc R . .
C77 C -0.1375(2) 0.07137(14) 0.66422(10) 0.0292(6) Uani 1 1 d . . .
H77 H -0.1442 0.0254 0.6571 0.035 Uiso 1 1 calc R . .
C78 C -0.2202(2) 0.10633(14) 0.68024(9) 0.0279(6) Uani 1 1 d . . .
H78 H -0.2825 0.0841 0.6841 0.033 Uiso 1 1 calc R . .
C79 C -0.2103(2) 0.17537(15) 0.69072(9) 0.0281(6) Uani 1 1 d . . .
H79 H -0.2661 0.1992 0.7017 0.034 Uiso 1 1 calc R . .
C80 C -0.1176(2) 0.20854(14) 0.68481(9) 0.0251(6) Uani 1 1 d . . .
H80 H -0.1115 0.2547 0.6916 0.030 Uiso 1 1 calc R . .
C81 C 0.0849(2) 0.29031(13) 0.69796(9) 0.0230(5) Uani 1 1 d . . .
C82 C 0.1221(2) 0.27661(16) 0.74229(11) 0.0332(7) Uani 1 1 d . . .
H82 H 0.1403 0.2323 0.7503 0.040 Uiso 1 1 calc R . .
C83 C 0.1324(3) 0.32829(18) 0.77448(12) 0.0419(8) Uani 1 1 d . . .
H83 H 0.1571 0.3185 0.8039 0.050 Uiso 1 1 calc R . .
C84 C 0.1057(2) 0.39415(17) 0.76260(11) 0.0384(8) Uani 1 1 d . . .
H84 H 0.1162 0.4293 0.7835 0.046 Uiso 1 1 calc R . .
C85 C 0.0639(2) 0.40786(15) 0.72026(11) 0.0361(7) Uani 1 1 d . . .
H85 H 0.0418 0.4518 0.7131 0.043 Uiso 1 1 calc R . .
C86 C 0.0543(2) 0.35606(14) 0.68771(10) 0.0305(6) Uani 1 1 d . . .
H86 H 0.0270 0.3660 0.6588 0.037 Uiso 1 1 calc R . .
C87 C 0.1511(2) 0.12172(13) 0.59142(9) 0.0217(5) Uani 1 1 d . . .
C88 C 0.1057(2) 0.08485(13) 0.56412(9) 0.0230(5) Uani 1 1 d . . .
C89 C 0.0518(2) 0.04158(13) 0.53244(9) 0.0226(5) Uani 1 1 d . . .
C90 C 0.1034(2) -0.01178(13) 0.51098(9) 0.0243(6) Uani 1 1 d . . .
H90 H 0.1726 -0.0199 0.5184 0.029 Uiso 1 1 calc R . .
C91 C -0.0526(2) 0.05217(13) 0.52096(10) 0.0247(6) Uani 1 1 d . . .
H91 H -0.0882 0.0869 0.5351 0.030 Uiso 1 1 calc R . .

loop_
_atom_site_aniso_label
_atom_site_aniso_U_11
_atom_site_aniso_U_22
_atom_site_aniso_U_33
_atom_site_aniso_U_23
_atom_site_aniso_U_13
_atom_site_aniso_U_12
C101 0.231(18) 0.098(9) 0.061(7) -0.003(6) -0.022(9) 0.106(11)
Cl1 0.271(3) 0.173(2) 0.161(2) -0.0877(18) 0.142(2) -0.129(2)
P3 0.0240(4) 0.0277(4) 0.0334(4) -0.0045(3) 0.0033(3) -0.0015(3)
F1 0.0355(12) 0.0724(15) 0.0716(15) 0.0059(12) 0.0205(11) 0.0057(10)
F2 0.0543(13) 0.0323(10) 0.0753(16) 0.0092(10) -0.0051(11) 0.0018(9)
F3 0.0328(11) 0.0669(14) 0.0661(14) -0.0019(11) 0.0197(10) 0.0011(9)
F4 0.0486(12) 0.0273(9) 0.0645(14) -0.0002(9) -0.0151(10) -0.0078(8)
F5 0.0630(14) 0.0684(14) 0.0404(12) -0.0171(10) -0.0159(10) 0.0214(11)
F6 0.0582(13) 0.0396(10) 0.0458(12) -0.0138(9) -0.0135(10) 0.0038(9)
P4 0.0245(4) 0.0337(4) 0.0320(4) -0.0019(3) 0.0034(3) -0.0067(3)
F7 0.115(2) 0.100(2) 0.0454(14) 0.0136(13) 0.0377(14) 0.0347(17)
F8 0.0616(15) 0.0371(11) 0.0859(17) 0.0142(11) -0.0112(12) -0.0146(10)
F9 0.108(2) 0.0601(14) 0.0372(12) -0.0123(10) 0.0051(12) 0.0299(13)
F10 0.0419(11) 0.0354(10) 0.0463(11) -0.0034(8) -0.0054(9) -0.0004(8)
F11 0.0367(13) 0.0725(16) 0.139(3) 0.0448(16) -0.0236(14) -0.0251(11)
F12 0.0325(11) 0.0500(12) 0.0806(16) 0.0103(11) -0.0160(10) -0.0096(9)
Fe1 0.01656(18) 0.01645(17) 0.01752(19) -0.00080(13) 0.00204(13) 0.00039(13)
P1 0.0159(3) 0.0182(3) 0.0190(3) -0.0012(2) 0.0021(2) 0.0005(2)
P2 0.0206(3) 0.0185(3) 0.0195(3) 0.0014(2) 0.0026(3) 0.0010(2)
C1 0.0197(13) 0.0181(12) 0.0243(14) -0.0017(10) 0.0042(10) -0.0039(10)
C2 0.0233(13) 0.0199(12) 0.0207(13) 0.0002(10) 0.0031(10) -0.0081(10)
C3 0.0201(13) 0.0183(12) 0.0279(14) 0.0034(10) 0.0040(11) -0.0027(10)
C4 0.0177(13) 0.0188(12) 0.0279(14) -0.0041(10) 0.0039(10) -0.0053(10)
C5 0.0185(13) 0.0223(13) 0.0239(14) 0.0005(10) 0.0020(10) -0.0039(10)
C6 0.0215(14) 0.0258(14) 0.0379(17) -0.0029(12) 0.0062(12) -0.0019(11)
C7 0.0375(17) 0.0334(16) 0.0226(15) 0.0034(12) 0.0054(12) -0.0094(13)
C8 0.0312(16) 0.0203(13) 0.0428(18) 0.0069(12) -0.0004(13) 0.0010(11)
C9 0.0293(15) 0.0268(14) 0.0320(16) -0.0108(12) 0.0083(12) -0.0057(11)
C10 0.0243(14) 0.0330(15) 0.0273(15) -0.0003(12) -0.0047(11) -0.0029(12)
C11 0.0210(13) 0.0214(12) 0.0244(14) 0.0013(10) 0.0042(10) -0.0016(10)
C12 0.0250(14) 0.0211(13) 0.0271(14) 0.0014(11) 0.0022(11) -0.0034(11)
C13 0.0199(13) 0.0189(12) 0.0208(13) -0.0020(10) 0.0011(10) -0.0009(10)
C14 0.0224(13) 0.0189(12) 0.0214(13) 0.0006(10) 0.0037(10) 0.0008(10)
C15 0.0271(15) 0.0235(13) 0.0285(15) 0.0018(11) 0.0087(11) 0.0055(11)
C16 0.0439(18) 0.0263(14) 0.0232(15) -0.0057(11) 0.0095(13) 0.0006(12)
C17 0.0352(17) 0.0319(15) 0.0311(16) -0.0109(12) -0.0032(13) -0.0020(13)
C18 0.0210(14) 0.0278(14) 0.0276(15) -0.0052(11) -0.0012(11) 0.0006(11)
C19 0.0165(12) 0.0186(12) 0.0250(14) -0.0025(10) -0.0011(10) -0.0005(9)
C20 0.0216(14) 0.0225(13) 0.0323(15) 0.0014(11) -0.0005(11) 0.0008(10)
C21 0.0353(17) 0.0243(14) 0.0319(16) 0.0025(12) -0.0074(13) -0.0044(12)
C22 0.0305(16) 0.0245(14) 0.0402(18) -0.0056(13) -0.0164(13) 0.0047(12)
C23 0.0257(15) 0.0355(16) 0.0395(18) -0.0124(14) -0.0046(13) 0.0112(12)
C24 0.0256(14) 0.0301(14) 0.0254(15) -0.0067(11) -0.0011(11) 0.0029(11)
C25 0.0215(13) 0.0255(13) 0.0205(13) 0.0038(10) 0.0041(10) 0.0029(10)
C26 0.0325(16) 0.0322(15) 0.0307(16) 0.0067(12) 0.0086(13) 0.0090(12)
C27 0.0407(19) 0.0453(18) 0.0278(16) 0.0154(14) 0.0087(13) 0.0073(14)
C28 0.0371(18) 0.059(2) 0.0213(15) 0.0072(14) 0.0035(13) 0.0032(15)
C29 0.0339(17) 0.0432(18) 0.0256(15) -0.0047(13) 0.0011(12) 0.0025(14)
C30 0.0269(15) 0.0330(15) 0.0239(14) -0.0003(12) 0.0010(11) 0.0009(12)
C31 0.0244(14) 0.0162(12) 0.0246(14) 0.0052(10) 0.0035(11) 0.0027(10)
C32 0.0265(14) 0.0231(13) 0.0247(14) 0.0021(11) 0.0047(11) 0.0022(11)
C33 0.0242(14) 0.0327(15) 0.0302(16) 0.0081(12) 0.0023(12) 0.0026(11)
C34 0.0274(15) 0.0281(15) 0.0379(17) 0.0095(12) 0.0110(13) 0.0090(12)
C35 0.0371(17) 0.0200(13) 0.0297(15) 0.0002(11) 0.0110(13) 0.0046(11)
C36 0.0313(15) 0.0196(13) 0.0244(14) 0.0024(10) 0.0025(11) -0.0008(11)
C37 0.0207(13) 0.0199(12) 0.0199(13) -0.0001(10) -0.0003(10) -0.0024(10)
C38 0.0221(13) 0.0234(13) 0.0216(13) -0.0005(10) -0.0007(10) 0.0009(10)
C39 0.0219(13) 0.0214(12) 0.0202(13) -0.0003(10) 0.0046(10) 0.0027(10)
C40 0.0197(13) 0.0397(16) 0.0278(15) -0.0093(12) 0.0024(11) 0.0026(12)
C41 0.0241(14) 0.0339(15) 0.0258(15) -0.0112(12) 0.0002(11) -0.0010(11)
Fe2 0.01703(19) 0.01768(18) 0.02114(19) -0.00025(14) -0.00498(14) -0.00193(13)
P51 0.0163(3) 0.0198(3) 0.0209(3) -0.0011(3) -0.0010(2) -0.0022(2)
P52 0.0176(3) 0.0191(3) 0.0191(3) 0.0002(2) -0.0010(2) -0.0032(2)
C51 0.0188(13) 0.0244(13) 0.0260(14) 0.0035(11) -0.0088(11) 0.0000(10)
C52 0.0198(13) 0.0300(14) 0.0296(15) 0.0047(12) -0.0051(11) 0.0051(11)
C53 0.0284(15) 0.0258(14) 0.0353(17) -0.0003(12) -0.0095(12) 0.0110(11)
C54 0.0354(16) 0.0174(12) 0.0359(17) 0.0034(11) -0.0181(13) 0.0007(11)
C55 0.0240(14) 0.0292(14) 0.0293(15) 0.0099(12) -0.0071(11) -0.0014(11)
C56 0.0280(15) 0.0294(14) 0.0317(16) 0.0012(12) -0.0100(12) -0.0019(12)
C57 0.0203(15) 0.053(2) 0.0431(19) 0.0125(15) 0.0011(13) 0.0054(13)
C58 0.051(2) 0.0450(19) 0.042(2) -0.0053(16) -0.0070(16) 0.0238(16)
C59 0.054(2) 0.0208(14) 0.062(2) 0.0086(15) -0.0237(18) -0.0063(14)
C60 0.0309(16) 0.0435(18) 0.0371(18) 0.0177(14) -0.0016(13) -0.0005(14)
C61 0.0191(13) 0.0238(13) 0.0241(14) 0.0037(11) -0.0012(10) 0.0002(10)
C62 0.0174(13) 0.0244(13) 0.0211(13) 0.0013(10) -0.0005(10) -0.0006(10)
C63 0.0200(13) 0.0168(12) 0.0269(14) 0.0013(10) -0.0031(10) -0.0010(10)
C64 0.0218(13) 0.0200(12) 0.0278(14) -0.0001(11) -0.0015(11) -0.0008(10)
C65 0.0316(16) 0.0235(13) 0.0308(16) -0.0033(12) -0.0078(12) 0.0003(11)
C66 0.0309(16) 0.0228(14) 0.0421(18) 0.0006(13) -0.0084(13) -0.0063(12)
C67 0.0246(15) 0.0326(16) 0.0417(18) 0.0061(13) -0.0002(13) -0.0095(12)
C68 0.0258(15) 0.0307(15) 0.0299(16) -0.0011(12) 0.0021(12) -0.0055(11)
C69 0.0197(13) 0.0279(14) 0.0248(14) -0.0046(11) 0.0020(10) -0.0037(10)
C70 0.0291(15) 0.0330(15) 0.0260(15) 0.0003(12) 0.0027(12) -0.0057(12)
C71 0.0370(18) 0.0463(19) 0.0254(16) 0.0008(14) 0.0036(13) -0.0096(14)
C72 0.0390(19) 0.057(2) 0.0282(17) -0.0055(15) 0.0131(14) -0.0100(16)
C73 0.044(2) 0.0451(19) 0.044(2) -0.0163(16) 0.0138(16) 0.0033(15)
C74 0.0274(16) 0.0389(16) 0.0330(17) -0.0047(13) 0.0043(13) -0.0004(13)
C75 0.0176(12) 0.0237(13) 0.0195(13) 0.0019(10) -0.0016(10) -0.0046(10)
C76 0.0280(15) 0.0251(14) 0.0270(15) 0.0018(11) 0.0007(11) -0.0048(11)
C77 0.0327(16) 0.0245(14) 0.0304(16) 0.0007(12) -0.0004(12) -0.0116(12)
C78 0.0235(14) 0.0341(15) 0.0258(15) 0.0047(12) -0.0018(11) -0.0093(12)
C79 0.0252(15) 0.0355(15) 0.0238(15) 0.0011(12) 0.0033(11) -0.0055(12)
C80 0.0249(14) 0.0290(14) 0.0214(13) -0.0011(11) 0.0025(11) -0.0054(11)
C81 0.0201(13) 0.0258(13) 0.0234(14) -0.0045(11) 0.0038(10) -0.0067(10)
C82 0.0303(16) 0.0347(16) 0.0344(17) -0.0054(13) -0.0040(13) -0.0020(13)
C83 0.0365(18) 0.057(2) 0.0320(18) -0.0150(15) -0.0021(14) -0.0052(16)
C84 0.0349(17) 0.0404(18) 0.0406(19) -0.0197(15) 0.0093(14) -0.0170(14)
C85 0.0383(18) 0.0252(15) 0.0462(19) -0.0076(13) 0.0191(15) -0.0089(13)
C86 0.0342(16) 0.0283(15) 0.0299(16) -0.0003(12) 0.0110(12) -0.0055(12)
C87 0.0192(13) 0.0203(12) 0.0253(14) 0.0010(10) -0.0008(10) 0.0008(10)
C88 0.0194(13) 0.0242(13) 0.0250(14) -0.0017(11) -0.0025(10) -0.0002(10)
C89 0.0249(14) 0.0184(12) 0.0240(14) -0.0002(10) -0.0042(11) -0.0029(10)
C90 0.0214(13) 0.0218(13) 0.0290(15) -0.0014(11) -0.0065(11) -0.0003(10)
C91 0.0230(14) 0.0216(13) 0.0293(15) -0.0037(11) -0.0025(11) 0.0010(10)

loop_
_atom_type_symbol
_atom_type_description
_atom_type_scat_dispersion_real
_atom_type_scat_dispersion_imag
_atom_type_scat_source
C C 0.0033 0.0016 'International Tables Vol C Tables 4.2.6.8 and 6.1.1.4'
H H 0.0000 0.0000 'International Tables Vol C Tables 4.2.6.8 and 6.1.1.4'
F F 0.0171 0.0103 'International Tables Vol C Tables 4.2.6.8 and 6.1.1.4'
P P 0.1023 0.0942 'International Tables Vol C Tables 4.2.6.8 and 6.1.1.4'
Cl Cl 0.1484 0.1585 'International Tables Vol C Tables 4.2.6.8 and 6.1.1.4'
Fe Fe 0.3463 0.8444 'International Tables Vol C Tables 4.2.6.8 and 6.1.1.4'

loop_
_geom_angle_atom_site_label_1
_geom_angle_atom_site_label_2
_geom_angle_atom_site_label_3
_geom_angle
_geom_angle_site_symmetry_1
_geom_angle_site_symmetry_3
_geom_angle_publ_flag
Cl1 C101 C101 71.6(8) . 3_656 ?
Cl1 C101 Cl1 119.0(8) . 3_656 ?
C101 C101 Cl1 47.4(10) 3_656 3_656 ?
C101 Cl1 C101 61.0(8) . 3_656 ?
F1 P3 F5 90.61(13) . . ?
F1 P3 F3 179.61(13) . . ?
F5 P3 F3 89.34(12) . . ?
F1 P3 F2 91.02(12) . . ?
F5 P3 F2 91.02(12) . . ?
F3 P3 F2 89.37(12) . . ?
F1 P3 F4 88.79(12) . . ?
F5 P3 F4 89.63(11) . . ?
F3 P3 F4 90.82(12) . . ?
F2 P3 F4 179.32(13) . . ?
F1 P3 F6 89.26(12) . . ?
F5 P3 F6 179.52(12) . . ?
F3 P3 F6 90.79(12) . . ?
F2 P3 F6 89.44(11) . . ?
F4 P3 F6 89.91(11) . . ?
F12 P4 F11 179.20(15) . . ?
F12 P4 F7 89.37(15) . . ?
F11 P4 F7 90.22(17) . . ?
F12 P4 F8 89.37(11) . . ?
F11 P4 F8 91.32(12) . . ?
F7 P4 F8 91.00(14) . . ?
F12 P4 F9 89.68(14) . . ?
F11 P4 F9 90.71(16) . . ?
F7 P4 F9 178.32(16) . . ?
F8 P4 F9 90.37(13) . . ?
F12 P4 F10 90.40(11) . . ?
F11 P4 F10 88.92(11) . . ?
F7 P4 F10 90.19(13) . . ?
F8 P4 F10 178.79(13) . . ?
F9 P4 F10 88.43(11) . . ?
C37 Fe1 C3 94.51(10) . . ?
C37 Fe1 C4 86.01(10) . . ?
C3 Fe1 C4 39.23(10) . . ?
C37 Fe1 C5 115.28(11) . . ?
C3 Fe1 C5 65.39(10) . . ?
C4 Fe1 C5 38.98(10) . . ?
C37 Fe1 C2 131.67(11) . . ?
C3 Fe1 C2 38.65(10) . . ?
C4 Fe1 C2 64.49(10) . . ?
C5 Fe1 C2 63.96(10) . . ?
C37 Fe1 C1 150.66(10) . . ?
C3 Fe1 C1 64.69(10) . . ?
C4 Fe1 C1 64.74(9) . . ?
C5 Fe1 C1 38.51(10) . . ?
C2 Fe1 C1 37.64(10) . . ?
C37 Fe1 P1 84.01(8) . . ?
C3 Fe1 P1 108.20(8) . . ?
C4 Fe1 P1 144.80(8) . . ?
C5 Fe1 P1 159.50(7) . . ?
C2 Fe1 P1 98.45(7) . . ?
C1 Fe1 P1 121.02(7) . . ?
C37 Fe1 P2 94.40(8) . . ?
C3 Fe1 P2 166.15(8) . . ?
C4 Fe1 P2 131.19(8) . . ?
C5 Fe1 P2 101.15(7) . . ?
C2 Fe1 P2 133.91(7) . . ?
C1 Fe1 P2 103.00(7) . . ?
P1 Fe1 P2 83.28(3) . . ?
C19 P1 C13 102.72(12) . . ?
C19 P1 C11 105.60(12) . . ?
C13 P1 C11 100.28(12) . . ?
C19 P1 Fe1 119.16(8) . . ?
C13 P1 Fe1 120.94(8) . . ?
C11 P1 Fe1 105.67(9) . . ?
C31 P2 C25 102.79(12) . . ?
C31 P2 C12 106.00(12) . . ?
C25 P2 C12 102.87(13) . . ?
C31 P2 Fe1 118.10(9) . . ?
C25 P2 Fe1 115.71(9) . . ?
C12 P2 Fe1 109.89(9) . . ?
C2 C1 C5 107.7(2) . . ?
C2 C1 C6 125.6(2) . . ?
C5 C1 C6 125.5(2) . . ?
C2 C1 Fe1 71.14(15) . . ?
C5 C1 Fe1 68.92(14) . . ?
C6 C1 Fe1 135.35(18) . . ?
C1 C2 C3 108.6(2) . . ?
C1 C2 C7 126.0(2) . . ?
C3 C2 C7 124.6(2) . . ?
C1 C2 Fe1 71.21(14) . . ?
C3 C2 Fe1 68.09(14) . . ?
C7 C2 Fe1 134.80(18) . . ?
C4 C3 C2 107.5(2) . . ?
C4 C3 C8 124.7(2) . . ?
C2 C3 C8 127.6(3) . . ?
C4 C3 Fe1 70.39(14) . . ?
C2 C3 Fe1 73.26(14) . . ?
C8 C3 Fe1 125.75(19) . . ?
C5 C4 C3 108.0(2) . . ?
C5 C4 C9 125.7(2) . . ?
C3 C4 C9 125.7(2) . . ?
C5 C4 Fe1 71.29(14) . . ?
C3 C4 Fe1 70.37(14) . . ?
C9 C4 Fe1 130.86(18) . . ?
C4 C5 C1 108.1(2) . . ?
C4 C5 C10 123.9(2) . . ?
C1 C5 C10 126.7(2) . . ?
C4 C5 Fe1 69.73(14) . . ?
C1 C5 Fe1 72.57(15) . . ?
C10 C5 Fe1 133.48(19) . . ?
C1 C6 H6A 109.5 . . ?
C1 C6 H6B 109.5 . . ?
H6A C6 H6B 109.5 . . ?
C1 C6 H6C 109.5 . . ?
H6A C6 H6C 109.5 . . ?
H6B C6 H6C 109.5 . . ?
C2 C7 H7A 109.5 . . ?
C2 C7 H7B 109.5 . . ?
H7A C7 H7B 109.5 . . ?
C2 C7 H7C 109.5 . . ?
H7A C7 H7C 109.5 . . ?
H7B C7 H7C 109.5 . . ?
C3 C8 H8A 109.5 . . ?
C3 C8 H8B 109.5 . . ?
H8A C8 H8B 109.5 . . ?
C3 C8 H8C 109.5 . . ?
H8A C8 H8C 109.5 . . ?
H8B C8 H8C 109.5 . . ?
C4 C9 H9A 109.5 . . ?
C4 C9 H9B 109.5 . . ?
H9A C9 H9B 109.5 . . ?
C4 C9 H9C 109.5 . . ?
H9A C9 H9C 109.5 . . ?
H9B C9 H9C 109.5 . . ?
C5 C10 H10A 109.5 . . ?
C5 C10 H10B 109.5 . . ?
H10A C10 H10B 109.5 . . ?
C5 C10 H10C 109.5 . . ?
H10A C10 H10C 109.5 . . ?
H10B C10 H10C 109.5 . . ?
C12 C11 P1 105.86(18) . . ?
C12 C11 H11A 110.6 . . ?
P1 C11 H11A 110.6 . . ?
C12 C11 H11B 110.6 . . ?
P1 C11 H11B 110.6 . . ?
H11A C11 H11B 108.7 . . ?
C11 C12 P2 108.72(18) . . ?
C11 C12 H12A 109.9 . . ?
P2 C12 H12A 109.9 . . ?
C11 C12 H12B 109.9 . . ?
P2 C12 H12B 109.9 . . ?
H12A C12 H12B 108.3 . . ?
C14 C13 C18 119.0(2) . . ?
C14 C13 P1 120.96(19) . . ?
C18 C13 P1 119.8(2) . . ?
C15 C14 C13 120.8(2) . . ?
C15 C14 H14 119.6 . . ?
C13 C14 H14 119.6 . . ?
C16 C15 C14 120.3(3) . . ?
C16 C15 H15 119.9 . . ?
C14 C15 H15 119.9 . . ?
C15 C16 C17 119.7(3) . . ?
C15 C16 H16 120.2 . . ?
C17 C16 H16 120.2 . . ?
C16 C17 C18 120.5(3) . . ?
C16 C17 H17 119.7 . . ?
C18 C17 H17 119.7 . . ?
C17 C18 C13 119.8(3) . . ?
C17 C18 H18 120.1 . . ?
C13 C18 H18 120.1 . . ?
C24 C19 C20 118.6(2) . . ?
C24 C19 P1 121.4(2) . . ?
C20 C19 P1 119.9(2) . . ?
C21 C20 C19 120.9(3) . . ?
C21 C20 H20 119.5 . . ?
C19 C20 H20 119.5 . . ?
C22 C21 C20 120.0(3) . . ?
C22 C21 H21 120.0 . . ?
C20 C21 H21 120.0 . . ?
C21 C22 C23 119.7(3) . . ?
C21 C22 H22 120.2 . . ?
C23 C22 H22 120.2 . . ?
C22 C23 C24 120.4(3) . . ?
C22 C23 H23 119.8 . . ?
C24 C23 H23 119.8 . . ?
C19 C24 C23 120.4(3) . . ?
C19 C24 H24 119.8 . . ?
C23 C24 H24 119.8 . . ?
C30 C25 C26 118.8(3) . . ?
C30 C25 P2 122.3(2) . . ?
C26 C25 P2 119.0(2) . . ?
C27 C26 C25 120.7(3) . . ?
C27 C26 H26 119.7 . . ?
C25 C26 H26 119.7 . . ?
C28 C27 C26 119.2(3) . . ?
C28 C27 H27 120.4 . . ?
C26 C27 H27 120.4 . . ?
C29 C28 C27 120.9(3) . . ?
C29 C28 H28 119.5 . . ?
C27 C28 H28 119.5 . . ?
C28 C29 C30 120.0(3) . . ?
C28 C29 H29 120.0 . . ?
C30 C29 H29 120.0 . . ?
C25 C30 C29 120.5(3) . . ?
C25 C30 H30 119.8 . . ?
C29 C30 H30 119.8 . . ?
C36 C31 C32 119.1(2) . . ?
C36 C31 P2 122.0(2) . . ?
C32 C31 P2 118.6(2) . . ?
C33 C32 C31 120.7(3) . . ?
C33 C32 H32 119.7 . . ?
C31 C32 H32 119.7 . . ?
C32 C33 C34 120.0(3) . . ?
C32 C33 H33 120.0 . . ?
C34 C33 H33 120.0 . . ?
C35 C34 C33 119.8(3) . . ?
C35 C34 H34 120.1 . . ?
C33 C34 H34 120.1 . . ?
C34 C35 C36 120.5(3) . . ?
C34 C35 H35 119.8 . . ?
C36 C35 H35 119.8 . . ?
C31 C36 C35 119.9(3) . . ?
C31 C36 H36 120.0 . . ?
C35 C36 H36 120.0 . . ?
C38 C37 Fe1 170.5(2) . . ?
C37 C38 C39 172.4(3) . . ?
C41 C39 C40 118.0(2) . . ?
C41 C39 C38 122.1(2) . . ?
C40 C39 C38 119.9(2) . . ?
C41 C40 C39 121.0(3) 3_466 . ?
C41 C40 H40 119.5 3_466 . ?
C39 C40 H40 119.5 . . ?
C40 C41 C39 121.0(3) 3_466 . ?
C40 C41 H41 119.5 3_466 . ?
C39 C41 H41 119.5 . . ?
C87 Fe2 C54 89.22(11) . . ?
C87 Fe2 C55 120.61(11) . . ?
C54 Fe2 C55 38.87(11) . . ?
C87 Fe2 C53 92.62(11) . . ?
C54 Fe2 C53 38.34(12) . . ?
C55 Fe2 C53 64.99(11) . . ?
C87 Fe2 C52 127.15(11) . . ?
C54 Fe2 C52 64.11(11) . . ?
C55 Fe2 C52 64.88(11) . . ?
C53 Fe2 C52 38.24(11) . . ?
C87 Fe2 C51 153.81(10) . . ?
C54 Fe2 C51 64.89(10) . . ?
C55 Fe2 C51 39.01(10) . . ?
C53 Fe2 C51 64.92(11) . . ?
C52 Fe2 C51 38.82(11) . . ?
C87 Fe2 P52 87.83(8) . . ?
C54 Fe2 P52 122.16(9) . . ?
C55 Fe2 P52 98.09(8) . . ?
C53 Fe2 P52 160.44(9) . . ?
C52 Fe2 P52 144.98(8) . . ?
C51 Fe2 P52 108.76(8) . . ?
C87 Fe2 P51 90.76(8) . . ?
C54 Fe2 P51 153.88(9) . . ?
C55 Fe2 P51 148.57(8) . . ?
C53 Fe2 P51 115.61(9) . . ?
C52 Fe2 P51 95.76(8) . . ?
C51 Fe2 P51 110.57(7) . . ?
P52 Fe2 P51 83.93(3) . . ?
C63 P51 C69 102.73(12) . . ?
C63 P51 C61 103.50(12) . . ?
C69 P51 C61 102.57(12) . . ?
C63 P51 Fe2 117.67(9) . . ?
C69 P51 Fe2 119.30(9) . . ?
C61 P51 Fe2 109.03(9) . . ?
C62 P52 C75 102.04(11) . . ?
C62 P52 C81 103.37(12) . . ?
C75 P52 C81 103.21(12) . . ?
C62 P52 Fe2 104.60(9) . . ?
C75 P52 Fe2 119.72(9) . . ?
C81 P52 Fe2 121.15(9) . . ?
C52 C51 C55 107.0(2) . . ?
C52 C51 C56 125.2(2) . . ?
C55 C51 C56 126.2(3) . . ?
C52 C51 Fe2 70.43(15) . . ?
C55 C51 Fe2 70.15(15) . . ?
C56 C51 Fe2 135.53(18) . . ?
C53 C52 C51 108.9(3) . . ?
C53 C52 C57 125.0(3) . . ?
C51 C52 C57 125.4(3) . . ?
C53 C52 Fe2 70.82(15) . . ?
C51 C52 Fe2 70.75(15) . . ?
C57 C52 Fe2 132.3(2) . . ?
C52 C53 C54 107.9(3) . . ?
C52 C53 C58 127.3(3) . . ?
C54 C53 C58 124.4(3) . . ?
C52 C53 Fe2 70.94(15) . . ?
C54 C53 Fe2 70.56(16) . . ?
C58 C53 Fe2 129.6(2) . . ?
C53 C54 C55 108.9(2) . . ?
C53 C54 C59 124.7(3) . . ?
C55 C54 C59 126.1(3) . . ?
C53 C54 Fe2 71.10(15) . . ?
C55 C54 Fe2 70.70(15) . . ?
C59 C54 Fe2 129.6(2) . . ?
C54 C55 C51 107.3(3) . . ?
C54 C55 C60 123.6(3) . . ?
C51 C55 C60 128.1(3) . . ?
C54 C55 Fe2 70.43(15) . . ?
C51 C55 Fe2 70.84(15) . . ?
C60 C55 Fe2 132.6(2) . . ?
C51 C56 H56A 109.5 . . ?
C51 C56 H56B 109.5 . . ?
H56A C56 H56B 109.5 . . ?
C51 C56 H56C 109.5 . . ?
H56A C56 H56C 109.5 . . ?
H56B C56 H56C 109.5 . . ?
C52 C57 H57A 109.5 . . ?
C52 C57 H57B 109.5 . . ?
H57A C57 H57B 109.5 . . ?
C52 C57 H57C 109.5 . . ?
H57A C57 H57C 109.5 . . ?
H57B C57 H57C 109.5 . . ?
C53 C58 H58A 109.5 . . ?
C53 C58 H58B 109.5 . . ?
H58A C58 H58B 109.5 . . ?
C53 C58 H58C 109.5 . . ?
H58A C58 H58C 109.5 . . ?
H58B C58 H58C 109.5 . . ?
C54 C59 H59A 109.5 . . ?
C54 C59 H59B 109.5 . . ?
H59A C59 H59B 109.5 . . ?
C54 C59 H59C 109.5 . . ?
H59A C59 H59C 109.5 . . ?
H59B C59 H59C 109.5 . . ?
C55 C60 H60A 109.5 . . ?
C55 C60 H60B 109.5 . . ?
H60A C60 H60B 109.5 . . ?
C55 C60 H60C 109.5 . . ?
H60A C60 H60C 109.5 . . ?
H60B C60 H60C 109.5 . . ?
C62 C61 P51 110.47(17) . . ?
C62 C61 H61A 109.6 . . ?
P51 C61 H61A 109.6 . . ?
C62 C61 H61B 109.6 . . ?
P51 C61 H61B 109.6 . . ?
H61A C61 H61B 108.1 . . ?
C61 C62 P52 108.11(17) . . ?
C61 C62 H62A 110.1 . . ?
P52 C62 H62A 110.1 . . ?
C61 C62 H62B 110.1 . . ?
P52 C62 H62B 110.1 . . ?
H62A C62 H62B 108.4 . . ?
C64 C63 C68 119.0(2) . . ?
C64 C63 P51 118.7(2) . . ?
C68 C63 P51 122.1(2) . . ?
C65 C64 C63 120.9(3) . . ?
C65 C64 H64 119.5 . . ?
C63 C64 H64 119.5 . . ?
C64 C65 C66 119.8(3) . . ?
C64 C65 H65 120.1 . . ?
C66 C65 H65 120.1 . . ?
C65 C66 C67 120.6(3) . . ?
C65 C66 H66 119.7 . . ?
C67 C66 H66 119.7 . . ?
C66 C67 C68 120.0(3) . . ?
C66 C67 H67 120.0 . . ?
C68 C67 H67 120.0 . . ?
C67 C68 C63 119.6(3) . . ?
C67 C68 H68 120.2 . . ?
C63 C68 H68 120.2 . . ?
C70 C69 C74 119.1(3) . . ?
C70 C69 P51 119.6(2) . . ?
C74 C69 P51 121.2(2) . . ?
C69 C70 C71 121.4(3) . . ?
C69 C70 H70 119.3 . . ?
C71 C70 H70 119.3 . . ?
C72 C71 C70 119.2(3) . . ?
C72 C71 H71 120.4 . . ?
C70 C71 H71 120.4 . . ?
C73 C72 C71 120.3(3) . . ?
C73 C72 H72 119.8 . . ?
C71 C72 H72 119.8 . . ?
C72 C73 C74 120.8(3) . . ?
C72 C73 H73 119.6 . . ?
C74 C73 H73 119.6 . . ?
C69 C74 C73 119.2(3) . . ?
C69 C74 H74 120.4 . . ?
C73 C74 H74 120.4 . . ?
C76 C75 C80 119.5(2) . . ?
C76 C75 P52 122.0(2) . . ?
C80 C75 P52 118.15(19) . . ?
C75 C76 C77 119.7(3) . . ?
C75 C76 H76 120.1 . . ?
C77 C76 H76 120.1 . . ?
C78 C77 C76 120.8(3) . . ?
C78 C77 H77 119.6 . . ?
C76 C77 H77 119.6 . . ?
C77 C78 C79 119.6(3) . . ?
C77 C78 H78 120.2 . . ?
C79 C78 H78 120.2 . . ?
C80 C79 C78 120.1(3) . . ?
C80 C79 H79 119.9 . . ?
C78 C79 H79 119.9 . . ?
C79 C80 C75 120.2(3) . . ?
C79 C80 H80 119.9 . . ?
C75 C80 H80 119.9 . . ?
C86 C81 C82 118.0(3) . . ?
C86 C81 P52 122.7(2) . . ?
C82 C81 P52 119.3(2) . . ?
C83 C82 C81 121.0(3) . . ?
C83 C82 H82 119.5 . . ?
C81 C82 H82 119.5 . . ?
C84 C83 C82 119.7(3) . . ?
C84 C83 H83 120.2 . . ?
C82 C83 H83 120.2 . . ?
C85 C84 C83 120.2(3) . . ?
C85 C84 H84 119.9 . . ?
C83 C84 H84 119.9 . . ?
C84 C85 C86 120.1(3) . . ?
C84 C85 H85 119.9 . . ?
C86 C85 H85 119.9 . . ?
C81 C86 C85 120.9(3) . . ?
C81 C86 H86 119.6 . . ?
C85 C86 H86 119.6 . . ?
C88 C87 Fe2 171.0(2) . . ?
C87 C88 C89 179.5(3) . . ?
C91 C89 C90 118.5(2) . . ?
C91 C89 C88 121.1(2) . . ?
C90 C89 C88 120.4(2) . . ?
C91 C90 C89 120.6(2) 3_556 . ?
C91 C90 H90 119.7 3_556 . ?
C89 C90 H90 119.7 . . ?
C90 C91 C89 120.9(3) 3_556 . ?
C90 C91 H91 119.6 3_556 . ?
C89 C91 H91 119.6 . . ?

loop_
_geom_bond_atom_site_label_1
_geom_bond_atom_site_label_2
_geom_bond_distance
_geom_bond_site_symmetry_2
_geom_bond_publ_flag
C101 Cl1 1.439(14) . ?
C101 C101 1.71(3) 3_656 ?
C101 Cl1 1.86(2) 3_656 ?
Cl1 C101 1.86(2) 3_656 ?
P3 F1 1.587(2) . ?
P3 F5 1.593(2) . ?
P3 F3 1.593(2) . ?
P3 F2 1.593(2) . ?
P3 F4 1.5977(19) . ?
P3 F6 1.599(2) . ?
P4 F12 1.574(2) . ?
P4 F11 1.576(2) . ?
P4 F7 1.582(2) . ?
P4 F8 1.585(2) . ?
P4 F9 1.590(2) . ?
P4 F10 1.6081(19) . ?
Fe1 C37 1.864(3) . ?
Fe1 C3 2.123(2) . ?
Fe1 C4 2.123(2) . ?
Fe1 C5 2.144(3) . ?
Fe1 C2 2.191(3) . ?
Fe1 C1 2.192(3) . ?
Fe1 P1 2.2352(7) . ?
Fe1 P2 2.2611(7) . ?
P1 C19 1.818(3) . ?
P1 C13 1.829(3) . ?
P1 C11 1.833(3) . ?
P2 C31 1.824(3) . ?
P2 C25 1.825(3) . ?
P2 C12 1.846(3) . ?
C1 C2 1.414(4) . ?
C1 C5 1.431(4) . ?
C1 C6 1.494(4) . ?
C2 C3 1.429(4) . ?
C2 C7 1.500(4) . ?
C3 C4 1.426(4) . ?
C3 C8 1.491(4) . ?
C4 C5 1.424(4) . ?
C4 C9 1.493(4) . ?
C5 C10 1.498(4) . ?
C6 H6A 0.9600 . ?
C6 H6B 0.9600 . ?
C6 H6C 0.9600 . ?
C7 H7A 0.9600 . ?
C7 H7B 0.9600 . ?
C7 H7C 0.9600 . ?
C8 H8A 0.9600 . ?
C8 H8B 0.9600 . ?
C8 H8C 0.9600 . ?
C9 H9A 0.9600 . ?
C9 H9B 0.9600 . ?
C9 H9C 0.9600 . ?
C10 H10A 0.9600 . ?
C10 H10B 0.9600 . ?
C10 H10C 0.9600 . ?
C11 C12 1.529(4) . ?
C11 H11A 0.9700 . ?
C11 H11B 0.9700 . ?
C12 H12A 0.9700 . ?
C12 H12B 0.9700 . ?
C13 C14 1.390(4) . ?
C13 C18 1.399(4) . ?
C14 C15 1.384(4) . ?
C14 H14 0.9300 . ?
C15 C16 1.379(4) . ?
C15 H15 0.9300 . ?
C16 C17 1.386(4) . ?
C16 H16 0.9300 . ?
C17 C18 1.392(4) . ?
C17 H17 0.9300 . ?
C18 H18 0.9300 . ?
C19 C24 1.387(4) . ?
C19 C20 1.396(4) . ?
C20 C21 1.383(4) . ?
C20 H20 0.9300 . ?
C21 C22 1.381(4) . ?
C21 H21 0.9300 . ?
C22 C23 1.385(4) . ?
C22 H22 0.9300 . ?
C23 C24 1.388(4) . ?
C23 H23 0.9300 . ?
C24 H24 0.9300 . ?
C25 C30 1.384(4) . ?
C25 C26 1.397(4) . ?
C26 C27 1.394(4) . ?
C26 H26 0.9300 . ?
C27 C28 1.383(5) . ?
C27 H27 0.9300 . ?
C28 C29 1.366(5) . ?
C28 H28 0.9300 . ?
C29 C30 1.396(4) . ?
C29 H29 0.9300 . ?
C30 H30 0.9300 . ?
C31 C36 1.392(4) . ?
C31 C32 1.396(4) . ?
C32 C33 1.387(4) . ?
C32 H32 0.9300 . ?
C33 C34 1.387(4) . ?
C33 H33 0.9300 . ?
C34 C35 1.384(4) . ?
C34 H34 0.9300 . ?
C35 C36 1.396(4) . ?
C35 H35 0.9300 . ?
C36 H36 0.9300 . ?
C37 C38 1.221(4) . ?
C38 C39 1.424(4) . ?
C39 C41 1.397(4) . ?
C39 C40 1.404(4) . ?
C40 C41 1.373(4) 3_466 ?
C40 H40 0.9300 . ?
C41 C40 1.373(4) 3_466 ?
C41 H41 0.9300 . ?
Fe2 C87 1.868(3) . ?
Fe2 C54 2.152(3) . ?
Fe2 C55 2.155(3) . ?
Fe2 C53 2.159(3) . ?
Fe2 C52 2.160(3) . ?
Fe2 C51 2.164(3) . ?
Fe2 P52 2.2603(8) . ?
Fe2 P51 2.2776(7) . ?
P51 C63 1.822(3) . ?
P51 C69 1.837(3) . ?
P51 C61 1.856(3) . ?
P52 C62 1.835(3) . ?
P52 C75 1.836(3) . ?
P52 C81 1.842(3) . ?
C51 C52 1.437(4) . ?
C51 C55 1.442(4) . ?
C51 C56 1.493(4) . ?
C52 C53 1.415(4) . ?
C52 C57 1.500(4) . ?
C53 C54 1.415(4) . ?
C53 C58 1.492(4) . ?
C54 C55 1.433(4) . ?
C54 C59 1.494(4) . ?
C55 C60 1.498(4) . ?
C56 H56A 0.9600 . ?
C56 H56B 0.9600 . ?
C56 H56C 0.9600 . ?
C57 H57A 0.9600 . ?
C57 H57B 0.9600 . ?
C57 H57C 0.9600 . ?
C58 H58A 0.9600 . ?
C58 H58B 0.9600 . ?
C58 H58C 0.9600 . ?
C59 H59A 0.9600 . ?
C59 H59B 0.9600 . ?
C59 H59C 0.9600 . ?
C60 H60A 0.9600 . ?
C60 H60B 0.9600 . ?
C60 H60C 0.9600 . ?
C61 C62 1.525(4) . ?
C61 H61A 0.9700 . ?
C61 H61B 0.9700 . ?
C62 H62A 0.9700 . ?
C62 H62B 0.9700 . ?
C63 C64 1.398(4) . ?
C63 C68 1.402(4) . ?
C64 C65 1.382(4) . ?
C64 H64 0.9300 . ?
C65 C66 1.383(4) . ?
C65 H65 0.9300 . ?
C66 C67 1.385(4) . ?
C66 H66 0.9300 . ?
C67 C68 1.401(4) . ?
C67 H67 0.9300 . ?
C68 H68 0.9300 . ?
C69 C70 1.386(4) . ?
C69 C74 1.395(4) . ?
C70 C71 1.399(4) . ?
C70 H70 0.9300 . ?
C71 C72 1.379(5) . ?
C71 H71 0.9300 . ?
C72 C73 1.377(5) . ?
C72 H72 0.9300 . ?
C73 C74 1.406(4) . ?
C73 H73 0.9300 . ?
C74 H74 0.9300 . ?
C75 C76 1.390(4) . ?
C75 C80 1.395(4) . ?
C76 C77 1.395(4) . ?
C76 H76 0.9300 . ?
C77 C78 1.373(4) . ?
C77 H77 0.9300 . ?
C78 C79 1.394(4) . ?
C78 H78 0.9300 . ?
C79 C80 1.386(4) . ?
C79 H79 0.9300 . ?
C80 H80 0.9300 . ?
C81 C86 1.380(4) . ?
C81 C82 1.398(4) . ?
C82 C83 1.390(4) . ?
C82 H82 0.9300 . ?
C83 C84 1.380(5) . ?
C83 H83 0.9300 . ?
C84 C85 1.365(5) . ?
C84 H84 0.9300 . ?
C85 C86 1.398(4) . ?
C85 H85 0.9300 . ?
C86 H86 0.9300 . ?
C87 C88 1.217(4) . ?
C88 C89 1.424(3) . ?
C89 C91 1.400(4) . ?
C89 C90 1.406(4) . ?
C90 C91 1.378(4) 3_556 ?
C90 H90 0.9300 . ?
C91 C90 1.377(4) 3_556 ?
C91 H91 0.9300 . ?

loop_
_geom_torsion_atom_site_label_1
_geom_torsion_atom_site_label_2
_geom_torsion_atom_site_label_3
_geom_torsion_atom_site_label_4
_geom_torsion
_geom_torsion_site_symmetry_1
_geom_torsion_site_symmetry_2
_geom_torsion_site_symmetry_3
_geom_torsion_site_symmetry_4
_geom_torsion_publ_flag
Cl1 C101 Cl1 C101 -0.002(2) 3_656 . . 3_656 ?
C37 Fe1 P1 C19 55.85(13) . . . . ?
C3 Fe1 P1 C19 -36.94(13) . . . . ?
C4 Fe1 P1 C19 -18.47(17) . . . . ?
C5 Fe1 P1 C19 -105.1(2) . . . . ?
C2 Fe1 P1 C19 -75.47(12) . . . . ?
C1 Fe1 P1 C19 -107.82(13) . . . . ?
P2 Fe1 P1 C19 151.02(10) . . . . ?
C37 Fe1 P1 C13 -175.21(13) . . . . ?
C3 Fe1 P1 C13 92.00(12) . . . . ?
C4 Fe1 P1 C13 110.47(16) . . . . ?
C5 Fe1 P1 C13 23.9(2) . . . . ?
C2 Fe1 P1 C13 53.47(12) . . . . ?
C1 Fe1 P1 C13 21.11(13) . . . . ?
P2 Fe1 P1 C13 -80.04(10) . . . . ?
C37 Fe1 P1 C11 -62.60(12) . . . . ?
C3 Fe1 P1 C11 -155.40(11) . . . . ?
C4 Fe1 P1 C11 -136.92(15) . . . . ?
C5 Fe1 P1 C11 136.5(2) . . . . ?
C2 Fe1 P1 C11 166.07(11) . . . . ?
C1 Fe1 P1 C11 133.72(12) . . . . ?
P2 Fe1 P1 C11 32.56(9) . . . . ?
C37 Fe1 P2 C31 -163.68(13) . . . . ?
C3 Fe1 P2 C31 -33.8(3) . . . . ?
C4 Fe1 P2 C31 -75.14(14) . . . . ?
C5 Fe1 P2 C31 -46.83(13) . . . . ?
C2 Fe1 P2 C31 17.62(14) . . . . ?
C1 Fe1 P2 C31 -7.46(12) . . . . ?
P1 Fe1 P2 C31 112.90(10) . . . . ?
C37 Fe1 P2 C25 -41.29(13) . . . . ?
C3 Fe1 P2 C25 88.6(3) . . . . ?
C4 Fe1 P2 C25 47.25(14) . . . . ?
C5 Fe1 P2 C25 75.55(12) . . . . ?
C2 Fe1 P2 C25 140.00(13) . . . . ?
C1 Fe1 P2 C25 114.93(12) . . . . ?
P1 Fe1 P2 C25 -124.72(10) . . . . ?
C37 Fe1 P2 C12 74.62(12) . . . . ?
C3 Fe1 P2 C12 -155.5(3) . . . . ?
C4 Fe1 P2 C12 163.16(13) . . . . ?
C5 Fe1 P2 C12 -168.53(12) . . . . ?
C2 Fe1 P2 C12 -104.08(13) . . . . ?
C1 Fe1 P2 C12 -129.16(12) . . . . ?
P1 Fe1 P2 C12 -8.80(10) . . . . ?
C37 Fe1 C1 C2 -85.1(3) . . . . ?
C3 Fe1 C1 C2 -36.74(15) . . . . ?
C4 Fe1 C1 C2 -80.33(16) . . . . ?
C5 Fe1 C1 C2 -118.4(2) . . . . ?
P1 Fe1 C1 C2 60.08(15) . . . . ?
P2 Fe1 C1 C2 150.00(13) . . . . ?
C37 Fe1 C1 C5 33.2(3) . . . . ?
C3 Fe1 C1 C5 81.63(16) . . . . ?
C4 Fe1 C1 C5 38.04(15) . . . . ?
C2 Fe1 C1 C5 118.4(2) . . . . ?
P1 Fe1 C1 C5 178.45(12) . . . . ?
P2 Fe1 C1 C5 -91.63(14) . . . . ?
C37 Fe1 C1 C6 152.9(3) . . . . ?
C3 Fe1 C1 C6 -158.7(3) . . . . ?
C4 Fe1 C1 C6 157.7(3) . . . . ?
C5 Fe1 C1 C6 119.7(3) . . . . ?
C2 Fe1 C1 C6 -122.0(3) . . . . ?
P1 Fe1 C1 C6 -61.9(3) . . . . ?
P2 Fe1 C1 C6 28.0(3) . . . . ?
C5 C1 C2 C3 -1.5(3) . . . . ?
C6 C1 C2 C3 -169.2(2) . . . . ?
Fe1 C1 C2 C3 57.96(17) . . . . ?
C5 C1 C2 C7 168.2(2) . . . . ?
C6 C1 C2 C7 0.6(4) . . . . ?
Fe1 C1 C2 C7 -132.3(3) . . . . ?
C5 C1 C2 Fe1 -59.50(17) . . . . ?
C6 C1 C2 Fe1 132.9(3) . . . . ?
C37 Fe1 C2 C1 139.19(16) . . . . ?
C3 Fe1 C2 C1 120.0(2) . . . . ?
C4 Fe1 C2 C1 81.06(16) . . . . ?
C5 Fe1 C2 C1 37.57(14) . . . . ?
P1 Fe1 C2 C1 -131.33(13) . . . . ?
P2 Fe1 C2 C1 -42.55(18) . . . . ?
C37 Fe1 C2 C3 19.2(2) . . . . ?
C4 Fe1 C2 C3 -38.96(15) . . . . ?
C5 Fe1 C2 C3 -82.45(16) . . . . ?
C1 Fe1 C2 C3 -120.0(2) . . . . ?
P1 Fe1 C2 C3 108.65(14) . . . . ?
P2 Fe1 C2 C3 -162.57(12) . . . . ?
C37 Fe1 C2 C7 -98.4(3) . . . . ?
C3 Fe1 C2 C7 -117.5(3) . . . . ?
C4 Fe1 C2 C7 -156.5(3) . . . . ?
C5 Fe1 C2 C7 160.0(3) . . . . ?
C1 Fe1 C2 C7 122.4(3) . . . . ?
P1 Fe1 C2 C7 -8.9(3) . . . . ?
P2 Fe1 C2 C7 79.9(3) . . . . ?
C1 C2 C3 C4 2.6(3) . . . . ?
C7 C2 C3 C4 -167.4(2) . . . . ?
Fe1 C2 C3 C4 62.45(17) . . . . ?
C1 C2 C3 C8 177.5(2) . . . . ?
C7 C2 C3 C8 7.6(4) . . . . ?
Fe1 C2 C3 C8 -122.6(3) . . . . ?
C1 C2 C3 Fe1 -59.88(18) . . . . ?
C7 C2 C3 Fe1 130.2(2) . . . . ?
C37 Fe1 C3 C4 78.05(16) . . . . ?
C5 Fe1 C3 C4 -37.73(15) . . . . ?
C2 Fe1 C3 C4 -116.2(2) . . . . ?
C1 Fe1 C3 C4 -80.39(16) . . . . ?
P1 Fe1 C3 C4 163.21(13) . . . . ?
P2 Fe1 C3 C4 -51.9(4) . . . . ?
C37 Fe1 C3 C2 -165.76(16) . . . . ?
C4 Fe1 C3 C2 116.2(2) . . . . ?
C5 Fe1 C3 C2 78.45(16) . . . . ?
C1 Fe1 C3 C2 35.80(15) . . . . ?
P1 Fe1 C3 C2 -80.60(15) . . . . ?
P2 Fe1 C3 C2 64.3(4) . . . . ?
C37 Fe1 C3 C8 -41.1(3) . . . . ?
C4 Fe1 C3 C8 -119.2(3) . . . . ?
C5 Fe1 C3 C8 -156.9(3) . . . . ?
C2 Fe1 C3 C8 124.6(3) . . . . ?
C1 Fe1 C3 C8 160.4(3) . . . . ?
P1 Fe1 C3 C8 44.0(3) . . . . ?
P2 Fe1 C3 C8 -171.1(2) . . . . ?
C2 C3 C4 C5 -2.6(3) . . . . ?
C8 C3 C4 C5 -177.8(2) . . . . ?
Fe1 C3 C4 C5 61.73(17) . . . . ?
C2 C3 C4 C9 168.9(2) . . . . ?
C8 C3 C4 C9 -6.3(4) . . . . ?
Fe1 C3 C4 C9 -126.8(3) . . . . ?
C2 C3 C4 Fe1 -64.32(17) . . . . ?
C8 C3 C4 Fe1 120.5(3) . . . . ?
C37 Fe1 C4 C5 140.06(17) . . . . ?
C3 Fe1 C4 C5 -117.8(2) . . . . ?
C2 Fe1 C4 C5 -79.43(16) . . . . ?
C1 Fe1 C4 C5 -37.58(15) . . . . ?
P1 Fe1 C4 C5 -146.23(13) . . . . ?
P2 Fe1 C4 C5 47.70(18) . . . . ?
C37 Fe1 C4 C3 -102.13(16) . . . . ?
C5 Fe1 C4 C3 117.8(2) . . . . ?
C2 Fe1 C4 C3 38.39(15) . . . . ?
C1 Fe1 C4 C3 80.23(16) . . . . ?
P1 Fe1 C4 C3 -28.4(2) . . . . ?
P2 Fe1 C4 C3 165.51(12) . . . . ?
C37 Fe1 C4 C9 18.6(3) . . . . ?
C3 Fe1 C4 C9 120.7(3) . . . . ?
C5 Fe1 C4 C9 -121.4(3) . . . . ?
C2 Fe1 C4 C9 159.1(3) . . . . ?
C1 Fe1 C4 C9 -159.0(3) . . . . ?
P1 Fe1 C4 C9 92.3(3) . . . . ?
P2 Fe1 C4 C9 -73.7(3) . . . . ?
C3 C4 C5 C1 1.7(3) . . . . ?
C9 C4 C5 C1 -169.8(2) . . . . ?
Fe1 C4 C5 C1 62.81(18) . . . . ?
C3 C4 C5 C10 169.4(2) . . . . ?
C9 C4 C5 C10 -2.1(4) . . . . ?
Fe1 C4 C5 C10 -129.5(3) . . . . ?
C3 C4 C5 Fe1 -61.14(17) . . . . ?
C9 C4 C5 Fe1 127.4(3) . . . . ?
C2 C1 C5 C4 -0.1(3) . . . . ?
C6 C1 C5 C4 167.6(2) . . . . ?
Fe1 C1 C5 C4 -60.99(17) . . . . ?
C2 C1 C5 C10 -167.4(2) . . . . ?
C6 C1 C5 C10 0.3(4) . . . . ?
Fe1 C1 C5 C10 131.7(3) . . . . ?
C2 C1 C5 Fe1 60.91(17) . . . . ?
C6 C1 C5 Fe1 -131.4(3) . . . . ?
C37 Fe1 C5 C4 -45.09(18) . . . . ?
C3 Fe1 C5 C4 37.98(15) . . . . ?
C2 Fe1 C5 C4 80.90(16) . . . . ?
C1 Fe1 C5 C4 117.6(2) . . . . ?
P1 Fe1 C5 C4 113.8(2) . . . . ?
P2 Fe1 C5 C4 -145.44(14) . . . . ?
C37 Fe1 C5 C1 -162.73(15) . . . . ?
C3 Fe1 C5 C1 -79.66(16) . . . . ?
C4 Fe1 C5 C1 -117.6(2) . . . . ?
C2 Fe1 C5 C1 -36.74(14) . . . . ?
P1 Fe1 C5 C1 -3.8(3) . . . . ?
P2 Fe1 C5 C1 96.93(14) . . . . ?
C37 Fe1 C5 C10 72.8(3) . . . . ?
C3 Fe1 C5 C10 155.9(3) . . . . ?
C4 Fe1 C5 C10 117.9(3) . . . . ?
C2 Fe1 C5 C10 -161.2(3) . . . . ?
C1 Fe1 C5 C10 -124.4(3) . . . . ?
P1 Fe1 C5 C10 -128.2(2) . . . . ?
P2 Fe1 C5 C10 -27.5(3) . . . . ?
C19 P1 C11 C12 177.32(17) . . . . ?
C13 P1 C11 C12 70.87(19) . . . . ?
Fe1 P1 C11 C12 -55.54(18) . . . . ?
P1 C11 C12 P2 48.1(2) . . . . ?
C31 P2 C12 C11 -151.01(18) . . . . ?
C25 P2 C12 C11 101.43(19) . . . . ?
Fe1 P2 C12 C11 -22.3(2) . . . . ?
C19 P1 C13 C14 141.0(2) . . . . ?
C11 P1 C13 C14 -110.3(2) . . . . ?
Fe1 P1 C13 C14 5.1(3) . . . . ?
C19 P1 C13 C18 -45.6(2) . . . . ?
C11 P1 C13 C18 63.2(2) . . . . ?
Fe1 P1 C13 C18 178.58(18) . . . . ?
C18 C13 C14 C15 0.4(4) . . . . ?
P1 C13 C14 C15 173.9(2) . . . . ?
C13 C14 C15 C16 1.0(4) . . . . ?
C14 C15 C16 C17 -1.5(4) . . . . ?
C15 C16 C17 C18 0.7(5) . . . . ?
C16 C17 C18 C13 0.7(4) . . . . ?
C14 C13 C18 C17 -1.2(4) . . . . ?
P1 C13 C18 C17 -174.8(2) . . . . ?
C13 P1 C19 C24 134.3(2) . . . . ?
C11 P1 C19 C24 29.6(2) . . . . ?
Fe1 P1 C19 C24 -88.9(2) . . . . ?
C13 P1 C19 C20 -47.8(2) . . . . ?
C11 P1 C19 C20 -152.5(2) . . . . ?
Fe1 P1 C19 C20 89.1(2) . . . . ?
C24 C19 C20 C21 0.1(4) . . . . ?
P1 C19 C20 C21 -177.9(2) . . . . ?
C19 C20 C21 C22 -0.2(4) . . . . ?
C20 C21 C22 C23 -0.5(4) . . . . ?
C21 C22 C23 C24 1.4(4) . . . . ?
C20 C19 C24 C23 0.8(4) . . . . ?
P1 C19 C24 C23 178.8(2) . . . . ?
C22 C23 C24 C19 -1.5(4) . . . . ?
C31 P2 C25 C30 120.7(2) . . . . ?
C12 P2 C25 C30 -129.4(2) . . . . ?
Fe1 P2 C25 C30 -9.5(3) . . . . ?
C31 P2 C25 C26 -60.0(2) . . . . ?
C12 P2 C25 C26 49.9(2) . . . . ?
Fe1 P2 C25 C26 169.77(19) . . . . ?
C30 C25 C26 C27 2.0(4) . . . . ?
P2 C25 C26 C27 -177.3(2) . . . . ?
C25 C26 C27 C28 -0.3(5) . . . . ?
C26 C27 C28 C29 -1.4(5) . . . . ?
C27 C28 C29 C30 1.2(5) . . . . ?
C26 C25 C30 C29 -2.2(4) . . . . ?
P2 C25 C30 C29 177.1(2) . . . . ?
C28 C29 C30 C25 0.7(5) . . . . ?
C25 P2 C31 C36 145.3(2) . . . . ?
C12 P2 C31 C36 37.7(2) . . . . ?
Fe1 P2 C31 C36 -86.0(2) . . . . ?
C25 P2 C31 C32 -42.0(2) . . . . ?
C12 P2 C31 C32 -149.6(2) . . . . ?
Fe1 P2 C31 C32 86.8(2) . . . . ?
C36 C31 C32 C33 3.0(4) . . . . ?
P2 C31 C32 C33 -169.9(2) . . . . ?
C31 C32 C33 C34 -1.7(4) . . . . ?
C32 C33 C34 C35 -0.8(4) . . . . ?
C33 C34 C35 C36 1.8(4) . . . . ?
C32 C31 C36 C35 -2.0(4) . . . . ?
P2 C31 C36 C35 170.7(2) . . . . ?
C34 C35 C36 C31 -0.4(4) . . . . ?
C3 Fe1 C37 C38 -28.8(14) . . . . ?
C4 Fe1 C37 C38 9.5(14) . . . . ?
C5 Fe1 C37 C38 36.1(14) . . . . ?
C2 Fe1 C37 C38 -40.7(15) . . . . ?
C1 Fe1 C37 C38 13.9(15) . . . . ?
P1 Fe1 C37 C38 -136.7(14) . . . . ?
P2 Fe1 C37 C38 140.6(14) . . . . ?
Fe1 C37 C38 C39 -26(3) . . . . ?
C37 C38 C39 C41 165(2) . . . . ?
C37 C38 C39 C40 -14(2) . . . . ?
C41 C39 C40 C41 -0.4(5) . . . 3_466 ?
C38 C39 C40 C41 178.4(3) . . . 3_466 ?
C40 C39 C41 C40 0.4(5) . . . 3_466 ?
C38 C39 C41 C40 -178.4(3) . . . 3_466 ?
C87 Fe2 P51 C63 -167.85(13) . . . . ?
C54 Fe2 P51 C63 -78.1(2) . . . . ?
C55 Fe2 P51 C63 8.83(19) . . . . ?
C53 Fe2 P51 C63 -74.58(13) . . . . ?
C52 Fe2 P51 C63 -40.38(13) . . . . ?
C51 Fe2 P51 C63 -3.38(13) . . . . ?
P52 Fe2 P51 C63 104.41(10) . . . . ?
C87 Fe2 P51 C69 -42.44(13) . . . . ?
C54 Fe2 P51 C69 47.3(2) . . . . ?
C55 Fe2 P51 C69 134.24(18) . . . . ?
C53 Fe2 P51 C69 50.83(13) . . . . ?
C52 Fe2 P51 C69 85.03(13) . . . . ?
C51 Fe2 P51 C69 122.03(13) . . . . ?
P52 Fe2 P51 C69 -130.18(10) . . . . ?
C87 Fe2 P51 C61 74.78(12) . . . . ?
C54 Fe2 P51 C61 164.56(19) . . . . ?
C55 Fe2 P51 C61 -108.54(18) . . . . ?
C53 Fe2 P51 C61 168.05(12) . . . . ?
C52 Fe2 P51 C61 -157.75(12) . . . . ?
C51 Fe2 P51 C61 -120.75(12) . . . . ?
P52 Fe2 P51 C61 -12.96(9) . . . . ?
C87 Fe2 P52 C62 -57.28(12) . . . . ?
C54 Fe2 P52 C62 -145.00(12) . . . . ?
C55 Fe2 P52 C62 -177.90(11) . . . . ?
C53 Fe2 P52 C62 -149.0(2) . . . . ?
C52 Fe2 P52 C62 125.08(16) . . . . ?
C51 Fe2 P52 C62 143.41(11) . . . . ?
P51 Fe2 P52 C62 33.71(9) . . . . ?
C87 Fe2 P52 C75 56.10(13) . . . . ?
C54 Fe2 P52 C75 -31.61(13) . . . . ?
C55 Fe2 P52 C75 -64.52(12) . . . . ?
C53 Fe2 P52 C75 -35.6(3) . . . . ?
C52 Fe2 P52 C75 -121.54(16) . . . . ?
C51 Fe2 P52 C75 -103.21(12) . . . . ?
P51 Fe2 P52 C75 147.09(10) . . . . ?
C87 Fe2 P52 C81 -173.17(13) . . . . ?
C54 Fe2 P52 C81 99.12(13) . . . . ?
C55 Fe2 P52 C81 66.21(13) . . . . ?
C53 Fe2 P52 C81 95.1(3) . . . . ?
C52 Fe2 P52 C81 9.20(18) . . . . ?
C51 Fe2 P52 C81 27.52(13) . . . . ?
P51 Fe2 P52 C81 -82.18(10) . . . . ?
C87 Fe2 C51 C52 69.9(3) . . . . ?
C54 Fe2 C51 C52 79.23(18) . . . . ?
C55 Fe2 C51 C52 117.3(2) . . . . ?
C53 Fe2 C51 C52 36.72(16) . . . . ?
P52 Fe2 C51 C52 -163.27(14) . . . . ?
P51 Fe2 C51 C52 -72.80(15) . . . . ?
C87 Fe2 C51 C55 -47.4(3) . . . . ?
C54 Fe2 C51 C55 -38.05(17) . . . . ?
C53 Fe2 C51 C55 -80.57(18) . . . . ?
C52 Fe2 C51 C55 -117.3(2) . . . . ?
P52 Fe2 C51 C55 79.45(16) . . . . ?
P51 Fe2 C51 C55 169.91(14) . . . . ?
C87 Fe2 C51 C56 -169.3(3) . . . . ?
C54 Fe2 C51 C56 -160.0(3) . . . . ?
C55 Fe2 C51 C56 -121.9(4) . . . . ?
C53 Fe2 C51 C56 157.5(3) . . . . ?
C52 Fe2 C51 C56 120.8(4) . . . . ?
P52 Fe2 C51 C56 -42.5(3) . . . . ?
P51 Fe2 C51 C56 48.0(3) . . . . ?
C55 C51 C52 C53 0.1(3) . . . . ?
C56 C51 C52 C53 166.6(2) . . . . ?
Fe2 C51 C52 C53 -60.84(18) . . . . ?
C55 C51 C52 C57 -170.2(3) . . . . ?
C56 C51 C52 C57 -3.7(4) . . . . ?
Fe2 C51 C52 C57 128.8(3) . . . . ?
C55 C51 C52 Fe2 60.94(17) . . . . ?
C56 C51 C52 Fe2 -132.5(3) . . . . ?
C87 Fe2 C52 C53 -29.7(2) . . . . ?
C54 Fe2 C52 C53 37.56(18) . . . . ?
C55 Fe2 C52 C53 80.82(19) . . . . ?
C51 Fe2 C52 C53 119.0(2) . . . . ?
P52 Fe2 C52 C53 147.34(15) . . . . ?
P51 Fe2 C52 C53 -125.03(17) . . . . ?
C87 Fe2 C52 C51 -148.67(16) . . . . ?
C54 Fe2 C52 C51 -81.42(17) . . . . ?
C55 Fe2 C52 C51 -38.16(16) . . . . ?
C53 Fe2 C52 C51 -119.0(2) . . . . ?
P52 Fe2 C52 C51 28.4(2) . . . . ?
P51 Fe2 C52 C51 115.99(14) . . . . ?
C87 Fe2 C52 C57 90.6(3) . . . . ?
C54 Fe2 C52 C57 157.8(3) . . . . ?
C55 Fe2 C52 C57 -158.9(3) . . . . ?
C53 Fe2 C52 C57 120.3(4) . . . . ?
C51 Fe2 C52 C57 -120.8(4) . . . . ?
P52 Fe2 C52 C57 -92.4(3) . . . . ?
P51 Fe2 C52 C57 -4.8(3) . . . . ?
C51 C52 C53 C54 -0.4(3) . . . . ?
C57 C52 C53 C54 170.0(3) . . . . ?
Fe2 C52 C53 C54 -61.19(19) . . . . ?
C51 C52 C53 C58 -173.4(3) . . . . ?
C57 C52 C53 C58 -3.1(5) . . . . ?
Fe2 C52 C53 C58 125.8(3) . . . . ?
C51 C52 C53 Fe2 60.79(18) . . . . ?
C57 C52 C53 Fe2 -128.8(3) . . . . ?
C87 Fe2 C53 C52 156.72(18) . . . . ?
C54 Fe2 C53 C52 -117.9(2) . . . . ?
C55 Fe2 C53 C52 -80.51(18) . . . . ?
C51 Fe2 C53 C52 -37.26(17) . . . . ?
P52 Fe2 C53 C52 -112.4(3) . . . . ?
P51 Fe2 C53 C52 64.62(18) . . . . ?
C87 Fe2 C53 C54 -85.42(17) . . . . ?
C55 Fe2 C53 C54 37.34(16) . . . . ?
C52 Fe2 C53 C54 117.9(2) . . . . ?
C51 Fe2 C53 C54 80.60(17) . . . . ?
P52 Fe2 C53 C54 5.5(3) . . . . ?
P51 Fe2 C53 C54 -177.52(13) . . . . ?
C87 Fe2 C53 C58 33.7(3) . . . . ?
C54 Fe2 C53 C58 119.1(4) . . . . ?
C55 Fe2 C53 C58 156.4(3) . . . . ?
C52 Fe2 C53 C58 -123.1(4) . . . . ?
C51 Fe2 C53 C58 -160.3(3) . . . . ?
P52 Fe2 C53 C58 124.6(3) . . . . ?
P51 Fe2 C53 C58 -58.4(3) . . . . ?
C52 C53 C54 C55 0.5(3) . . . . ?
C58 C53 C54 C55 173.8(3) . . . . ?
Fe2 C53 C54 C55 -60.90(19) . . . . ?
C52 C53 C54 C59 -172.9(3) . . . . ?
C58 C53 C54 C59 0.4(4) . . . . ?
Fe2 C53 C54 C59 125.6(3) . . . . ?
C52 C53 C54 Fe2 61.43(18) . . . . ?
C58 C53 C54 Fe2 -125.3(3) . . . . ?
C87 Fe2 C54 C53 95.22(17) . . . . ?
C55 Fe2 C54 C53 -118.8(2) . . . . ?
C52 Fe2 C54 C53 -37.47(16) . . . . ?
C51 Fe2 C54 C53 -80.66(18) . . . . ?
P52 Fe2 C54 C53 -177.84(13) . . . . ?
P51 Fe2 C54 C53 5.1(3) . . . . ?
C87 Fe2 C54 C55 -145.93(18) . . . . ?
C53 Fe2 C54 C55 118.8(2) . . . . ?
C52 Fe2 C54 C55 81.38(18) . . . . ?
C51 Fe2 C54 C55 38.19(16) . . . . ?
P52 Fe2 C54 C55 -58.99(18) . . . . ?
P51 Fe2 C54 C55 123.94(19) . . . . ?
C87 Fe2 C54 C59 -24.6(3) . . . . ?
C55 Fe2 C54 C59 121.3(4) . . . . ?
C53 Fe2 C54 C59 -119.8(4) . . . . ?
C52 Fe2 C54 C59 -157.3(4) . . . . ?
C51 Fe2 C54 C59 159.5(4) . . . . ?
P52 Fe2 C54 C59 62.3(3) . . . . ?
P51 Fe2 C54 C59 -114.8(3) . . . . ?
C53 C54 C55 C51 -0.5(3) . . . . ?
C59 C54 C55 C51 172.9(3) . . . . ?
Fe2 C54 C55 C51 -61.62(18) . . . . ?
C53 C54 C55 C60 -170.0(3) . . . . ?
C59 C54 C55 C60 3.3(4) . . . . ?
Fe2 C54 C55 C60 128.8(3) . . . . ?
C53 C54 C55 Fe2 61.15(19) . . . . ?
C59 C54 C55 Fe2 -125.5(3) . . . . ?
C52 C51 C55 C54 0.2(3) . . . . ?
C56 C51 C55 C54 -166.1(2) . . . . ?
Fe2 C51 C55 C54 61.35(18) . . . . ?
C52 C51 C55 C60 169.2(3) . . . . ?
C56 C51 C55 C60 2.8(4) . . . . ?
Fe2 C51 C55 C60 -129.7(3) . . . . ?
C52 C51 C55 Fe2 -61.13(18) . . . . ?
C56 C51 C55 Fe2 132.5(3) . . . . ?
C87 Fe2 C55 C54 40.6(2) . . . . ?
C53 Fe2 C55 C54 -36.84(17) . . . . ?
C52 Fe2 C55 C54 -79.24(18) . . . . ?
C51 Fe2 C55 C54 -117.2(2) . . . . ?
P52 Fe2 C55 C54 132.88(16) . . . . ?
P51 Fe2 C55 C54 -135.54(17) . . . . ?
C87 Fe2 C55 C51 157.81(16) . . . . ?
C54 Fe2 C55 C51 117.2(2) . . . . ?
C53 Fe2 C55 C51 80.37(18) . . . . ?
C52 Fe2 C55 C51 37.97(16) . . . . ?
P52 Fe2 C55 C51 -109.91(15) . . . . ?
P51 Fe2 C55 C51 -18.3(3) . . . . ?
C87 Fe2 C55 C60 -77.5(3) . . . . ?
C54 Fe2 C55 C60 -118.1(4) . . . . ?
C53 Fe2 C55 C60 -155.0(3) . . . . ?
C52 Fe2 C55 C60 162.6(3) . . . . ?
C51 Fe2 C55 C60 124.7(4) . . . . ?
P52 Fe2 C55 C60 14.8(3) . . . . ?
P51 Fe2 C55 C60 106.3(3) . . . . ?
C63 P51 C61 C62 -141.79(19) . . . . ?
C69 P51 C61 C62 111.61(19) . . . . ?
Fe2 P51 C61 C62 -15.8(2) . . . . ?
P51 C61 C62 P52 43.6(2) . . . . ?
C75 P52 C62 C61 -178.78(18) . . . . ?
C81 P52 C62 C61 74.31(19) . . . . ?
Fe2 P52 C62 C61 -53.37(18) . . . . ?
C69 P51 C63 C64 172.8(2) . . . . ?
C61 P51 C63 C64 66.3(2) . . . . ?
Fe2 P51 C63 C64 -54.0(2) . . . . ?
C69 P51 C63 C68 -10.7(3) . . . . ?
C61 P51 C63 C68 -117.2(2) . . . . ?
Fe2 P51 C63 C68 122.5(2) . . . . ?
C68 C63 C64 C65 0.6(4) . . . . ?
P51 C63 C64 C65 177.2(2) . . . . ?
C63 C64 C65 C66 -0.6(4) . . . . ?
C64 C65 C66 C67 0.9(4) . . . . ?
C65 C66 C67 C68 -1.3(4) . . . . ?
C66 C67 C68 C63 1.3(4) . . . . ?
C64 C63 C68 C67 -0.9(4) . . . . ?
P51 C63 C68 C67 -177.4(2) . . . . ?
C63 P51 C69 C70 -65.1(2) . . . . ?
C61 P51 C69 C70 42.1(2) . . . . ?
Fe2 P51 C69 C70 162.68(19) . . . . ?
C63 P51 C69 C74 113.2(2) . . . . ?
C61 P51 C69 C74 -139.6(2) . . . . ?
Fe2 P51 C69 C74 -19.1(3) . . . . ?
C74 C69 C70 C71 1.3(4) . . . . ?
P51 C69 C70 C71 179.6(2) . . . . ?
C69 C70 C71 C72 -1.2(5) . . . . ?
C70 C71 C72 C73 -0.5(5) . . . . ?
C71 C72 C73 C74 2.0(5) . . . . ?
C70 C69 C74 C73 0.1(4) . . . . ?
P51 C69 C74 C73 -178.1(2) . . . . ?
C72 C73 C74 C69 -1.8(5) . . . . ?
C62 P52 C75 C76 99.8(2) . . . . ?
C81 P52 C75 C76 -153.2(2) . . . . ?
Fe2 P52 C75 C76 -15.0(3) . . . . ?
C62 P52 C75 C80 -73.1(2) . . . . ?
C81 P52 C75 C80 33.9(2) . . . . ?
Fe2 P52 C75 C80 172.17(17) . . . . ?
C80 C75 C76 C77 0.6(4) . . . . ?
P52 C75 C76 C77 -172.1(2) . . . . ?
C75 C76 C77 C78 -0.8(4) . . . . ?
C76 C77 C78 C79 0.4(4) . . . . ?
C77 C78 C79 C80 0.3(4) . . . . ?
C78 C79 C80 C75 -0.5(4) . . . . ?
C76 C75 C80 C79 0.0(4) . . . . ?
P52 C75 C80 C79 173.1(2) . . . . ?
C62 P52 C81 C86 3.5(3) . . . . ?
C75 P52 C81 C86 -102.5(2) . . . . ?
Fe2 P52 C81 C86 120.0(2) . . . . ?
C62 P52 C81 C82 -174.4(2) . . . . ?
C75 P52 C81 C82 79.6(2) . . . . ?
Fe2 P52 C81 C82 -57.9(2) . . . . ?
C86 C81 C82 C83 -2.9(4) . . . . ?
P52 C81 C82 C83 175.2(2) . . . . ?
C81 C82 C83 C84 -0.1(5) . . . . ?
C82 C83 C84 C85 3.7(5) . . . . ?
C83 C84 C85 C86 -4.3(5) . . . . ?
C82 C81 C86 C85 2.3(4) . . . . ?
P52 C81 C86 C85 -175.6(2) . . . . ?
C84 C85 C86 C81 1.2(4) . . . . ?
C54 Fe2 C87 C88 -1.5(16) . . . . ?
C55 Fe2 C87 C88 -25.6(16) . . . . ?
C53 Fe2 C87 C88 36.7(16) . . . . ?
C52 Fe2 C87 C88 54.6(16) . . . . ?
C51 Fe2 C87 C88 7.0(17) . . . . ?
P52 Fe2 C87 C88 -123.7(16) . . . . ?
P51 Fe2 C87 C88 152.4(16) . . . . ?
Fe2 C87 C88 C89 78(44) . . . . ?
C87 C88 C89 C91 53(44) . . . . ?
C87 C88 C89 C90 -129(100) . . . . ?
C91 C89 C90 C91 0.7(4) . . . 3_556 ?
C88 C89 C90 C91 -177.5(3) . . . 3_556 ?
C90 C89 C91 C90 -0.7(4) . . . 3_556 ?
C88 C89 C91 C90 177.5(3) . . . 3_556 ?
